data_1506216
loop_
_publ_author_name
'Chebny, Vincent J.'
'Dhar, Dwairath'
'Lindeman, Sergey V.'
'Rathore, Rajendra'

_publ_section_title
;
 Simultaneous ejection of six electrons at a constant potential by
 hexakis(4-ferrocenylphenyl)benzene.
;
_journal_issue 22
_journal_name_full 'Organic letters'
_journal_page_first 5041
_journal_page_last 5044
_journal_paper_doi 10.1021/ol061904d
_journal_volume 8
_journal_year 2006
_chemical_formula_sum 'C117 H105 Fe6 O3'
_chemical_formula_weight 1894.11
_chemical_name_systematic
; 
 ? 
;
_space_group_IT_number 2
_symmetry_cell_setting triclinic
_symmetry_space_group_name_Hall '-P 1'
_symmetry_space_group_name_H-M 'P -1'
_atom_sites_solution_hydrogens geom
_atom_sites_solution_primary direct
_atom_sites_solution_secondary difmap
_audit_creation_method SHELXL-97
_cell_angle_alpha 98.401(5)
_cell_angle_beta 100.779(5)
_cell_angle_gamma 115.219(4)
_cell_formula_units_Z 4
_cell_length_a 20.190(5)
_cell_length_b 21.348(5)
_cell_length_c 24.339(9)
_cell_measurement_reflns_used 7424
_cell_measurement_temperature 100(2)
_cell_measurement_theta_max 26
_cell_measurement_theta_min 2
_cell_volume 9017(5)
_computing_cell_refinement 'SAINT v7.23A (Bruker, 2005)'
_computing_data_collection 'APEX2 v2.0-2 (Bruker, 2005)'
_computing_data_reduction 'SADABS-2004/1 (Bruker, 2005)'
_computing_molecular_graphics 'XP v5.1 (Bruker, 1998)'
_computing_publication_material 'XCIF v6.12 (Bruker, 2001)'
_computing_structure_refinement 'SHELXL-97 v.97-2 (Sheldrick, 1993-1997)'
_computing_structure_solution 'XS/SHELXTL v6.12 (Bruker, 2001)'
_diffrn_ambient_temperature 100(2)
_diffrn_measured_fraction_theta_full 0.988
_diffrn_measured_fraction_theta_max 0.988
_diffrn_measurement_device_type 'Bruker APEX2 CCD detector'
_diffrn_measurement_method '\w scans'
_diffrn_radiation_monochromator graphite
_diffrn_radiation_source 'fine-focus sealed tube'
_diffrn_radiation_type MoK\a
_diffrn_radiation_wavelength 0.71073
_diffrn_reflns_av_R_equivalents 0.0489
_diffrn_reflns_av_sigmaI/netI 0.0557
_diffrn_reflns_limit_h_max 24
_diffrn_reflns_limit_h_min -25
_diffrn_reflns_limit_k_max 26
_diffrn_reflns_limit_k_min -26
_diffrn_reflns_limit_l_max 30
_diffrn_reflns_limit_l_min 0
_diffrn_reflns_number 106991
_diffrn_reflns_theta_full 26.43
_diffrn_reflns_theta_max 26.43
_diffrn_reflns_theta_min 1.16
_exptl_absorpt_coefficient_mu 0.996
_exptl_absorpt_correction_T_max 1.000
_exptl_absorpt_correction_T_min 0.743
_exptl_absorpt_correction_type multi-scan
_exptl_crystal_colour orange
_exptl_crystal_density_diffrn 1.395
_exptl_crystal_density_method 'not measured'
_exptl_crystal_description needle
_exptl_crystal_F_000 3948
_exptl_crystal_size_max 0.7
_exptl_crystal_size_mid 0.16
_exptl_crystal_size_min 0.07
_refine_diff_density_max 6.245
_refine_diff_density_min -2.230
_refine_diff_density_rms 0.106
_refine_ls_extinction_method none
_refine_ls_goodness_of_fit_ref 1.106
_refine_ls_hydrogen_treatment mixed
_refine_ls_matrix_type full
_refine_ls_number_parameters 2318
_refine_ls_number_reflns 36677
_refine_ls_number_restraints 202
_refine_ls_restrained_S_all 1.130
_refine_ls_R_factor_all 0.0935
_refine_ls_R_factor_gt 0.0653
_refine_ls_shift/su_max 0.057
_refine_ls_shift/su_mean 0.001
_refine_ls_structure_factor_coef Fsqd
_refine_ls_weighting_details 'calc w=1/[\s^2^(Fo^2^)+(0.0946P)^2^+9.6296P] where P=(Fo^2^+2Fc^2^)/3'
_refine_ls_weighting_scheme calc
_refine_ls_wR_factor_gt 0.1693
_refine_ls_wR_factor_ref 0.1838
_reflns_number_gt 25690
_reflns_number_total 36677
_reflns_threshold_expression >2sigma(I)
_cod_data_source_file ol061904dsi20060801_041023.cif
_cod_data_source_block raj1e
_cod_original_cell_volume 9018(4)
_cod_original_sg_symbol_H-M P-1
_cod_database_code 1506216

loop_
_symmetry_equiv_pos_as_xyz
'x, y, z'
'-x, -y, -z'

loop_
_atom_site_label
_atom_site_type_symbol
_atom_site_fract_x
_atom_site_fract_y
_atom_site_fract_z
_atom_site_U_iso_or_equiv
_atom_site_adp_type
_atom_site_occupancy
_atom_site_symmetry_multiplicity
_atom_site_calc_flag
_atom_site_refinement_flags
_atom_site_disorder_assembly
_atom_site_disorder_group
Fe3 Fe 0.12941(3) 0.47804(3) 1.18979(2) 0.02027(13) Uani 1 1 d . . .
Fe4 Fe 0.51117(4) 0.84094(4) 1.32938(3) 0.03926(18) Uani 1 1 d . . .
Fe5 Fe 0.94437(4) 0.88314(4) 1.29977(3) 0.04048(18) Uani 1 1 d . . .
Fe6 Fe 0.97554(3) 0.65689(3) 1.08662(3) 0.02352(14) Uani 1 1 d . . .
C1 C 0.5450(2) 0.4362(2) 1.09197(17) 0.0201(8) Uani 1 1 d . . .
C2 C 0.4705(2) 0.4230(2) 1.09282(17) 0.0203(8) Uani 1 1 d . . .
C3 C 0.4592(2) 0.4784(2) 1.12215(16) 0.0193(8) Uani 1 1 d . . .
C4 C 0.5212(2) 0.5465(2) 1.14953(17) 0.0208(8) Uani 1 1 d . . .
C5 C 0.5948(2) 0.5599(2) 1.14750(17) 0.0230(8) Uani 1 1 d . . .
C6 C 0.6063(2) 0.5042(2) 1.11873(17) 0.0217(8) Uani 1 1 d . . .
C11 C 0.5592(2) 0.3786(2) 1.06170(17) 0.0199(8) Uani 1 1 d . . .
C12 C 0.6085(2) 0.3576(2) 1.09208(17) 0.0217(8) Uani 1 1 d . . .
H12A H 0.6308 0.3783 1.1325 0.026 Uiso 1 1 calc R . .
C13 C 0.6257(2) 0.3067(2) 1.06439(18) 0.0226(8) Uani 1 1 d . . .
H13A H 0.6598 0.2935 1.0861 0.027 Uiso 1 1 calc R . .
C15 C 0.5433(2) 0.2952(2) 0.97461(18) 0.0241(9) Uani 1 1 d . . .
H15A H 0.5201 0.2739 0.9343 0.029 Uiso 1 1 calc R . .
C16 C 0.5271(2) 0.3462(2) 1.00272(18) 0.0233(9) Uani 1 1 d . . .
H16A H 0.4931 0.3594 0.9810 0.028 Uiso 1 1 calc R . .
C21 C 0.4038(2) 0.3518(2) 1.06335(17) 0.0205(8) Uani 1 1 d . . .
C22 C 0.3997(2) 0.2890(2) 1.07695(18) 0.0234(9) Uani 1 1 d . C .
H22A H 0.4419 0.2909 1.1036 0.028 Uiso 1 1 calc R . .
C23 C 0.3348(3) 0.2240(2) 1.0520(2) 0.0319(10) Uani 1 1 d . . .
H23A H 0.3340 0.1813 1.0594 0.038 Uiso 1 1 calc R A 1
C25 C 0.2767(3) 0.2811(2) 0.9978(2) 0.0332(10) Uani 1 1 d . . .
H25A H 0.2364 0.2783 0.9685 0.040 Uiso 1 1 calc R B 1
C26 C 0.3422(2) 0.3460(2) 1.02191(18) 0.0241(9) Uani 1 1 d . C .
H26A H 0.3452 0.3873 1.0099 0.029 Uiso 1 1 calc R . .
C31 C 0.3805(2) 0.4656(2) 1.12301(17) 0.0214(8) Uani 1 1 d . . .
C32 C 0.3372(2) 0.4148(2) 1.14861(18) 0.0260(9) Uani 1 1 d . . .
H32A H 0.3578 0.3876 1.1661 0.031 Uiso 1 1 calc R . .
C33 C 0.2641(2) 0.4029(2) 1.14919(18) 0.0260(9) Uani 1 1 d . . .
H33A H 0.2359 0.3684 1.1676 0.031 Uiso 1 1 calc R . .
C34 C 0.2316(2) 0.4410(2) 1.12312(17) 0.0207(8) Uani 1 1 d . . .
C35 C 0.2755(2) 0.4925(2) 1.09752(16) 0.0209(8) Uani 1 1 d . . .
H35A H 0.2549 0.5195 1.0798 0.025 Uiso 1 1 calc R . .
C36 C 0.3488(2) 0.5046(2) 1.09775(17) 0.0213(8) Uani 1 1 d . . .
H36A H 0.3777 0.5401 1.0804 0.026 Uiso 1 1 calc R . .
C41 C 0.5077(2) 0.6049(2) 1.17944(17) 0.0231(9) Uani 1 1 d . . .
C42 C 0.4731(2) 0.5970(2) 1.22383(17) 0.0243(9) Uani 1 1 d . . .
H42A H 0.4608 0.5551 1.2376 0.029 Uiso 1 1 calc R . .
C43 C 0.4560(2) 0.6499(2) 1.24880(18) 0.0279(9) Uani 1 1 d . . .
H43A H 0.4331 0.6435 1.2797 0.033 Uiso 1 1 calc R . .
C44 C 0.4719(3) 0.7111(2) 1.22921(19) 0.0297(10) Uani 1 1 d . . .
C45 C 0.5087(3) 0.7198(2) 1.18584(19) 0.0308(10) Uani 1 1 d . . .
H45A H 0.5222 0.7622 1.1727 0.037 Uiso 1 1 calc R . .
C46 C 0.5262(2) 0.6679(2) 1.16132(18) 0.0262(9) Uani 1 1 d . . .
H46A H 0.5513 0.6754 1.1317 0.031 Uiso 1 1 calc R . .
C51 C 0.6599(2) 0.6331(2) 1.17405(18) 0.0236(9) Uani 1 1 d . . .
C52 C 0.6967(3) 0.6737(2) 1.1391(2) 0.0326(10) Uani 1 1 d . . .
H52A H 0.6820 0.6535 1.0986 0.039 Uiso 1 1 calc R . .
C53 C 0.7551(3) 0.7437(3) 1.1627(2) 0.0398(12) Uani 1 1 d . . .
H53A H 0.7792 0.7710 1.1381 0.048 Uiso 1 1 calc R . .
C54 C 0.7785(3) 0.7739(2) 1.2224(2) 0.0345(11) Uani 1 1 d . . .
C55 C 0.7419(2) 0.7319(2) 1.2577(2) 0.0309(10) Uani 1 1 d . . .
H55A H 0.7578 0.7511 1.2984 0.037 Uiso 1 1 calc R . .
C56 C 0.6833(2) 0.6632(2) 1.23392(18) 0.0256(9) Uani 1 1 d . . .
H56A H 0.6585 0.6360 1.2583 0.031 Uiso 1 1 calc R . .
C61 C 0.6849(2) 0.5190(2) 1.11668(17) 0.0214(8) Uani 1 1 d . . .
C62 C 0.7426(2) 0.5413(2) 1.16758(18) 0.0262(9) Uani 1 1 d . . .
H62A H 0.7316 0.5467 1.2037 0.031 Uiso 1 1 calc R . .
C63 C 0.8161(2) 0.5559(2) 1.16618(18) 0.0265(9) Uani 1 1 d . . .
H63A H 0.8545 0.5703 1.2014 0.032 Uiso 1 1 calc R . .
C64 C 0.8344(2) 0.5495(2) 1.11375(18) 0.0217(8) Uani 1 1 d . . .
C65 C 0.7763(2) 0.5275(2) 1.06288(18) 0.0237(9) Uani 1 1 d . . .
H65A H 0.7874 0.5227 1.0267 0.028 Uiso 1 1 calc R . .
C66 C 0.7030(2) 0.5125(2) 1.06412(18) 0.0227(8) Uani 1 1 d . . .
H66A H 0.6644 0.4975 1.0289 0.027 Uiso 1 1 calc R . .
C14 C 0.5934(2) 0.2748(2) 1.00512(18) 0.0218(8) Uani 1 1 d D . .
Fe1 Fe 0.69382(3) 0.25074(3) 0.93037(3) 0.02106(13) Uani 1 1 d D . .
C011 C 0.6139(2) 0.2223(2) 0.97538(17) 0.0226(8) Uani 1 1 d D . .
C012 C 0.6746(2) 0.2073(2) 0.99883(19) 0.0270(9) Uani 1 1 d D . .
H01A H 0.7086 0.2274 1.0393 0.032 Uiso 1 1 calc R . .
C013 C 0.6784(3) 0.1597(2) 0.95382(19) 0.0288(10) Uani 1 1 d D . .
H01B H 0.7162 0.1408 0.9576 0.035 Uiso 1 1 calc R . .
C014 C 0.6213(2) 0.1430(2) 0.90374(19) 0.0284(9) Uani 1 1 d D . .
H01C H 0.6111 0.1104 0.8657 0.034 Uiso 1 1 calc R . .
C015 C 0.5811(2) 0.18204(19) 0.91627(18) 0.0245(9) Uani 1 1 d D . .
H01D H 0.5376 0.1816 0.8883 0.029 Uiso 1 1 calc R . .
C016 C 0.7927(3) 0.2918(3) 0.9069(2) 0.0434(13) Uani 1 1 d D . .
H01E H 0.8252 0.2679 0.9030 0.052 Uiso 1 1 calc R . .
C017 C 0.7992(3) 0.3375(2) 0.9583(2) 0.0372(11) Uani 1 1 d D . .
H01F H 0.8373 0.3518 0.9965 0.045 Uiso 1 1 calc R . .
C018 C 0.7422(3) 0.3594(2) 0.9460(2) 0.0318(10) Uani 1 1 d D . .
H01G H 0.7328 0.3919 0.9738 0.038 Uiso 1 1 calc R . .
C019 C 0.7011(3) 0.3272(2) 0.8864(2) 0.0325(10) Uani 1 1 d D . .
H01H H 0.6574 0.3327 0.8650 0.039 Uiso 1 1 calc R . .
C020 C 0.7331(3) 0.2851(3) 0.8631(2) 0.0403(12) Uani 1 1 d D . .
H02A H 0.7156 0.2557 0.8224 0.048 Uiso 1 1 calc R . .
C24 C 0.2693(3) 0.2213(3) 1.0154(3) 0.0206(12) Uani 0.743(2) 1 d PD C 1
Fe2 Fe 0.11464(5) 0.13828(5) 1.04051(5) 0.0373(3) Uani 0.743(2) 1 d PD C 1
C021 C 0.1976(3) 0.1547(3) 0.9962(3) 0.0289(13) Uani 0.743(2) 1 d PD C 1
C022 C 0.1278(3) 0.1444(3) 0.9588(3) 0.0364(15) Uani 0.743(2) 1 d PD C 1
H022 H 0.1182 0.1707 0.9329 0.044 Uiso 0.743(2) 1 calc PR C 1
C023 C 0.0791(4) 0.0843(3) 0.9724(5) 0.185(9) Uani 0.743(2) 1 d PD C 1
H023 H 0.0268 0.0727 0.9655 0.222 Uiso 0.743(2) 1 calc PR C 1
C024 C 0.1016(4) 0.0439(3) 0.9938(3) 0.0475(18) Uani 0.743(2) 1 d PD C 1
H024 H 0.0735 -0.0046 0.9944 0.057 Uiso 0.743(2) 1 calc PR C 1
C025 C 0.1806(3) 0.0915(3) 1.0167(3) 0.0332(14) Uani 0.743(2) 1 d PD C 1
H025 H 0.2165 0.0830 1.0415 0.040 Uiso 0.743(2) 1 calc PR C 1
C026 C 0.0434(3) 0.1779(3) 1.0653(3) 0.0371(15) Uani 0.743(2) 1 d PD C 1
H026 H 0.0001 0.1760 1.0402 0.045 Uiso 0.743(2) 1 calc PR C 1
C027 C 0.1178(4) 0.2327(3) 1.0800(3) 0.0401(17) Uani 0.743(2) 1 d PD C 1
H027 H 0.1341 0.2748 1.0663 0.048 Uiso 0.743(2) 1 calc PR C 1
C028 C 0.1655(4) 0.2155(3) 1.1190(3) 0.0410(16) Uani 0.743(2) 1 d PD C 1
H028 H 0.2190 0.2434 1.1355 0.049 Uiso 0.743(2) 1 calc PR C 1
C029 C 0.1186(4) 0.1497(3) 1.1286(3) 0.0332(14) Uani 0.743(2) 1 d PD C 1
H029 H 0.1348 0.1260 1.1540 0.040 Uiso 0.743(2) 1 calc PR C 1
C030 C 0.0442(4) 0.1250(4) 1.0946(3) 0.0465(18) Uani 0.743(2) 1 d PD C 1
H030 H 0.0016 0.0807 1.0916 0.056 Uiso 0.743(2) 1 calc PR C 1
C24B C 0.2836(11) 0.2083(8) 1.0019(8) 0.032(6) Uiso 0.257(2) 1 d PD C 2
Fe2A Fe 0.23995(19) 0.07975(15) 0.89427(15) 0.0466(10) Uani 0.257(2) 1 d PD C 2
C221 C 0.2273(9) 0.1361(8) 0.9657(6) 0.057(6) Uiso 0.257(2) 1 d PD C 2
C222 C 0.1688(8) 0.1207(9) 0.9150(7) 0.047(5) Uiso 0.257(2) 1 d PD C 2
H222 H 0.1552 0.1535 0.8999 0.057 Uiso 0.257(2) 1 calc PR C 2
C223 C 0.1361(8) 0.0472(10) 0.8924(9) 0.080(8) Uiso 0.257(2) 1 d PD C 2
H223 H 0.1010 0.0229 0.8552 0.096 Uiso 0.257(2) 1 calc PR C 2
C224 C 0.1591(10) 0.0142(9) 0.9283(8) 0.075(8) Uiso 0.257(2) 1 d PD C 2
H224 H 0.1383 -0.0359 0.9242 0.090 Uiso 0.257(2) 1 calc PR C 2
C225 C 0.2210(10) 0.0691(9) 0.9738(6) 0.056(6) Uiso 0.257(2) 1 d PD C 2
H225 H 0.2525 0.0625 1.0041 0.067 Uiso 0.257(2) 1 calc PR C 2
C226 C 0.2506(13) 0.0616(12) 0.8118(6) 0.080(14) Uiso 0.257(2) 1 d PD C 2
H226 H 0.2103 0.0425 0.7771 0.096 Uiso 0.257(2) 1 calc PR C 2
C227 C 0.2952(11) 0.1344(10) 0.8405(8) 0.066(7) Uiso 0.257(2) 1 d PD C 2
H227 H 0.2903 0.1729 0.8284 0.079 Uiso 0.257(2) 1 calc PR C 2
C228 C 0.3489(9) 0.1409(12) 0.8905(11) 0.075(15) Uiso 0.257(2) 1 d PD C 2
H228 H 0.3858 0.1840 0.9182 0.090 Uiso 0.257(2) 1 calc PR C 2
C229 C 0.3368(9) 0.0706(11) 0.8913(8) 0.062(6) Uiso 0.257(2) 1 d PD C 2
H229 H 0.3652 0.0584 0.9195 0.074 Uiso 0.257(2) 1 calc PR C 2
C230 C 0.2755(11) 0.0218(9) 0.8432(8) 0.050(6) Uiso 0.257(2) 1 d PD C 2
H230 H 0.2549 -0.0289 0.8338 0.060 Uiso 0.257(2) 1 calc PR C 2
C031 C 0.1545(2) 0.4293(2) 1.12364(17) 0.0229(8) Uani 1 1 d . . .
C032 C 0.1180(2) 0.4699(2) 1.10385(17) 0.0241(9) Uani 1 1 d . . .
H03A H 0.1403 0.5107 1.0860 0.029 Uiso 1 1 calc R . .
C033 C 0.0446(2) 0.4425(2) 1.11410(18) 0.0272(9) Uani 1 1 d . . .
H03B H 0.0067 0.4606 1.1048 0.033 Uiso 1 1 calc R . .
C034 C 0.0357(2) 0.3854(2) 1.14015(18) 0.0261(9) Uani 1 1 d . . .
H03C H -0.0098 0.3565 1.1530 0.031 Uiso 1 1 calc R . .
C035 C 0.1026(2) 0.3766(2) 1.14620(17) 0.0226(8) Uani 1 1 d . . .
H03D H 0.1120 0.3405 1.1637 0.027 Uiso 1 1 calc R . .
C036 C 0.1895(3) 0.5853(2) 1.2285(2) 0.0311(10) Uani 1 1 d . . .
H03E H 0.2054 0.6244 1.2081 0.037 Uiso 1 1 calc R . .
C037 C 0.2324(3) 0.5501(2) 1.2468(2) 0.0317(10) Uani 1 1 d . . .
H03F H 0.2837 0.5601 1.2418 0.038 Uiso 1 1 calc R . .
C038 C 0.1892(3) 0.4979(2) 1.27358(18) 0.0304(10) Uani 1 1 d . . .
H03G H 0.2048 0.4646 1.2905 0.036 Uiso 1 1 calc R . .
C039 C 0.1199(3) 0.5010(2) 1.27202(19) 0.0302(10) Uani 1 1 d . . .
H03H H 0.0782 0.4704 1.2876 0.036 Uiso 1 1 calc R . .
C040 C 0.1206(3) 0.5555(2) 1.24430(19) 0.0289(10) Uani 1 1 d . . .
H04A H 0.0792 0.5698 1.2367 0.035 Uiso 1 1 calc R . .
C041 C 0.4508(3) 0.7655(3) 1.2535(2) 0.0369(11) Uani 1 1 d . . .
C042 C 0.4749(4) 0.8353(3) 1.2443(2) 0.0531(16) Uani 1 1 d . . .
H04B H 0.5078 0.8562 1.2190 0.064 Uiso 1 1 calc R . .
C043 C 0.4432(4) 0.8701(4) 1.2782(2) 0.0625(19) Uani 1 1 d . . .
H04C H 0.4516 0.9203 1.2811 0.075 Uiso 1 1 calc R . .
C044 C 0.4013(4) 0.8246(3) 1.3073(3) 0.0579(17) Uani 1 1 d . . .
H04D H 0.3736 0.8354 1.3344 0.070 Uiso 1 1 calc R . .
C045 C 0.4036(3) 0.7587(3) 1.2913(2) 0.0472(14) Uani 1 1 d . . .
H04E H 0.3783 0.7155 1.3059 0.057 Uiso 1 1 calc R . .
C046 C 0.5616(4) 0.8090(4) 1.3918(3) 0.0649(18) Uani 1 1 d . . .
H04F H 0.5395 0.7603 1.3991 0.078 Uiso 1 1 calc R . .
C047 C 0.6070(3) 0.8310(4) 1.3537(3) 0.0602(17) Uani 1 1 d . . .
H04G H 0.6236 0.8013 1.3299 0.072 Uiso 1 1 calc R . .
C048 C 0.6254(3) 0.9040(3) 1.3563(3) 0.0599(17) Uani 1 1 d . . .
H04H H 0.6569 0.9344 1.3341 0.072 Uiso 1 1 calc R . .
C049 C 0.5910(4) 0.9259(3) 1.3957(3) 0.0659(18) Uani 1 1 d . . .
H04I H 0.5938 0.9741 1.4063 0.079 Uiso 1 1 calc R . .
C050 C 0.5524(4) 0.8666(4) 1.4172(2) 0.068(2) Uani 1 1 d . . .
H05A H 0.5218 0.8656 1.4453 0.082 Uiso 1 1 calc R . .
C051 C 0.8377(3) 0.8493(2) 1.2469(2) 0.0388(11) Uani 1 1 d . . .
C052 C 0.8943(3) 0.8911(3) 1.2214(2) 0.0463(13) Uani 1 1 d . . .
H05B H 0.9011 0.8747 1.1832 0.056 Uiso 1 1 calc R . .
C053 C 0.9395(3) 0.9610(3) 1.2606(2) 0.0481(14) Uani 1 1 d . . .
H05C H 0.9839 1.0016 1.2546 0.058 Uiso 1 1 calc R . .
C054 C 0.9118(3) 0.9617(3) 1.3104(2) 0.0453(13) Uani 1 1 d . . .
H05D H 0.9327 1.0030 1.3451 0.054 Uiso 1 1 calc R . .
C055 C 0.8494(3) 0.8932(3) 1.3019(2) 0.0392(12) Uani 1 1 d . . .
H05E H 0.8186 0.8780 1.3297 0.047 Uiso 1 1 calc R . .
C056 C 1.0550(3) 0.9027(3) 1.3249(3) 0.0581(16) Uani 1 1 d . . .
H05F H 1.0997 0.9432 1.3190 0.070 Uiso 1 1 calc R . .
C057 C 1.0262(3) 0.9042(3) 1.3736(3) 0.0594(16) Uani 1 1 d . . .
H05G H 1.0468 0.9457 1.4081 0.071 Uiso 1 1 calc R . .
C058 C 0.9629(3) 0.8373(3) 1.3645(3) 0.0557(15) Uani 1 1 d . . .
H05H H 0.9307 0.8228 1.3915 0.067 Uiso 1 1 calc R . .
C059 C 0.9523(3) 0.7940(3) 1.3107(3) 0.0563(15) Uani 1 1 d . . .
H05I H 0.9115 0.7435 1.2932 0.068 Uiso 1 1 calc R . .
C060 C 1.0091(4) 0.8346(3) 1.2856(3) 0.0586(16) Uani 1 1 d . . .
H06A H 1.0159 0.8179 1.2474 0.070 Uiso 1 1 calc R . .
C061 C 0.9127(2) 0.5684(2) 1.11173(19) 0.0256(9) Uani 1 1 d . . .
C062 C 0.9808(2) 0.6164(2) 1.1573(2) 0.0316(10) Uani 1 1 d . . .
H06B H 0.9831 0.6394 1.1969 0.038 Uiso 1 1 calc R . .
C063 C 1.0442(3) 0.6258(3) 1.1358(2) 0.0369(11) Uani 1 1 d . . .
H06C H 1.0990 0.6572 1.1578 0.044 Uiso 1 1 calc R . .
C064 C 1.0170(3) 0.5845(2) 1.0778(2) 0.0351(11) Uani 1 1 d . . .
H06D H 1.0491 0.5816 1.0518 0.042 Uiso 1 1 calc R . .
C065 C 0.9361(3) 0.5488(2) 1.0626(2) 0.0290(10) Uani 1 1 d . . .
H06E H 0.9014 0.5162 1.0241 0.035 Uiso 1 1 calc R . .
C066 C 0.9069(3) 0.6815(3) 1.0311(3) 0.0533(16) Uani 1 1 d . . .
H06F H 0.8558 0.6460 1.0043 0.064 Uiso 1 1 calc R . .
C067 C 0.9741(4) 0.7013(3) 1.0178(2) 0.0455(13) Uani 1 1 d . . .
H06G H 0.9804 0.6832 0.9798 0.055 Uiso 1 1 calc R . .
C068 C 1.0330(3) 0.7510(3) 1.0658(3) 0.0471(14) Uani 1 1 d . . .
H06H H 1.0886 0.7758 1.0685 0.056 Uiso 1 1 calc R . .
C069 C 0.9974(4) 0.7608(3) 1.1104(2) 0.0609(19) Uani 1 1 d . . .
H06I H 1.0236 0.7939 1.1500 0.073 Uiso 1 1 calc R . .
C070 C 0.9191(4) 0.7163(3) 1.0869(3) 0.0575(17) Uani 1 1 d . . .
H07A H 0.8789 0.7113 1.1070 0.069 Uiso 1 1 calc R . .
Fe11 Fe 0.50232(4) 0.07695(3) 1.10444(3) 0.02978(15) Uani 1 1 d . . .
Fe12 Fe 0.20626(4) -0.03806(3) 1.19810(3) 0.03104(15) Uani 1 1 d . . .
Fe13 Fe 0.02748(3) 0.23522(3) 1.31399(3) 0.02721(14) Uani 1 1 d . . .
Fe14 Fe 0.31444(3) 0.65969(3) 1.48377(3) 0.02431(14) Uani 1 1 d . . .
Fe15 Fe 0.80902(3) 0.85151(3) 1.52374(3) 0.02552(14) Uani 1 1 d . . .
Fe16 Fe 0.97591(3) 0.57940(3) 1.42006(3) 0.02406(14) Uani 1 1 d . . .
C1A C 0.5222(2) 0.3614(2) 1.30854(16) 0.0193(8) Uani 1 1 d . . .
C2A C 0.4474(2) 0.3441(2) 1.30991(16) 0.0192(8) Uani 1 1 d . . .
C3A C 0.4307(2) 0.3965(2) 1.33746(16) 0.0191(8) Uani 1 1 d . . .
C4A C 0.4906(2) 0.4678(2) 1.36290(16) 0.0185(8) Uani 1 1 d . . .
C5A C 0.5652(2) 0.4849(2) 1.36059(16) 0.0189(8) Uani 1 1 d . . .
C6A C 0.5818(2) 0.4320(2) 1.33399(16) 0.0179(8) Uani 1 1 d . . .
C11A C 0.5375(2) 0.3041(2) 1.27866(17) 0.0198(8) Uani 1 1 d . . .
C12A C 0.5210(2) 0.2416(2) 1.29641(17) 0.0214(8) Uani 1 1 d . . .
H12B H 0.5011 0.2352 1.3288 0.026 Uiso 1 1 calc R . .
C13A C 0.5332(2) 0.1879(2) 1.26735(18) 0.0235(9) Uani 1 1 d . . .
H13B H 0.5223 0.1458 1.2806 0.028 Uiso 1 1 calc R . .
C14A C 0.5614(2) 0.1949(2) 1.21913(18) 0.0239(9) Uani 1 1 d . . .
C15A C 0.5790(2) 0.2584(2) 1.20193(18) 0.0266(9) Uani 1 1 d . . .
H15B H 0.5995 0.2650 1.1699 0.032 Uiso 1 1 calc R . .
C16A C 0.5671(2) 0.3119(2) 1.23101(17) 0.0227(8) Uani 1 1 d . . .
H16B H 0.5792 0.3545 1.2184 0.027 Uiso 1 1 calc R . .
C21A C 0.3849(2) 0.2704(2) 1.28049(17) 0.0197(8) Uani 1 1 d . . .
C22A C 0.3449(2) 0.2254(2) 1.31203(19) 0.0264(9) Uani 1 1 d . . .
H22B H 0.3565 0.2420 1.3527 0.032 Uiso 1 1 calc R . .
C23A C 0.2879(2) 0.1559(2) 1.2838(2) 0.0285(9) Uani 1 1 d . . .
H23B H 0.2612 0.1256 1.3056 0.034 Uiso 1 1 calc R . .
C24A C 0.2697(2) 0.1304(2) 1.22420(19) 0.0274(9) Uani 1 1 d . . .
C25A C 0.3088(2) 0.1762(2) 1.19281(19) 0.0269(9) Uani 1 1 d . . .
H25B H 0.2962 0.1601 1.1520 0.032 Uiso 1 1 calc R . .
C26A C 0.3659(2) 0.2449(2) 1.22085(17) 0.0226(8) Uani 1 1 d . . .
H26B H 0.3927 0.2751 1.1990 0.027 Uiso 1 1 calc R . .
C31A C 0.3513(2) 0.37899(19) 1.33911(16) 0.0178(8) Uani 1 1 d . . .
C32A C 0.3327(2) 0.3873(2) 1.39098(18) 0.0217(8) Uani 1 1 d . . .
H32B H 0.3711 0.4038 1.4266 0.026 Uiso 1 1 calc R . .
C33A C 0.2586(2) 0.3718(2) 1.39131(18) 0.0226(8) Uani 1 1 d . . .
H33B H 0.2472 0.3783 1.4272 0.027 Uiso 1 1 calc R . .
C34A C 0.2006(2) 0.3471(2) 1.34005(18) 0.0223(8) Uani 1 1 d . . .
C35A C 0.2190(2) 0.3371(2) 1.28788(17) 0.0227(8) Uani 1 1 d . . .
H35B H 0.1803 0.3194 1.2523 0.027 Uiso 1 1 calc R . .
C36A C 0.2932(2) 0.3529(2) 1.28739(17) 0.0213(8) Uani 1 1 d . . .
H36B H 0.3046 0.3459 1.2515 0.026 Uiso 1 1 calc R . .
C41A C 0.4739(2) 0.52387(19) 1.39234(16) 0.0185(8) Uani 1 1 d . . .
C42A C 0.5078(2) 0.5564(2) 1.45153(17) 0.0216(8) Uani 1 1 d . . .
H42B H 0.5422 0.5433 1.4728 0.026 Uiso 1 1 calc R . .
C43A C 0.4915(2) 0.6077(2) 1.47969(17) 0.0228(8) Uani 1 1 d . . .
H43B H 0.5151 0.6290 1.5199 0.027 Uiso 1 1 calc R . .
C44A C 0.4416(2) 0.6284(2) 1.45020(17) 0.0205(8) Uani 1 1 d . . .
C45A C 0.4088(2) 0.5966(2) 1.39016(17) 0.0222(8) Uani 1 1 d . . .
H45B H 0.3757 0.6108 1.3686 0.027 Uiso 1 1 calc R . .
C46A C 0.4243(2) 0.5451(2) 1.36217(17) 0.0212(8) Uani 1 1 d . . .
H46B H 0.4008 0.5240 1.3219 0.025 Uiso 1 1 calc R . .
C51A C 0.6261(2) 0.56072(19) 1.38567(16) 0.0178(8) Uani 1 1 d . . .
C52A C 0.6904(2) 0.5793(2) 1.43087(17) 0.0219(8) Uani 1 1 d . . .
H52B H 0.6957 0.5432 1.4470 0.026 Uiso 1 1 calc R . .
C53A C 0.7466(2) 0.6498(2) 1.45247(17) 0.0231(8) Uani 1 1 d . . .
H53B H 0.7899 0.6609 1.4830 0.028 Uiso 1 1 calc R . .
C54A C 0.7415(2) 0.7052(2) 1.43071(17) 0.0207(8) Uani 1 1 d . . .
C55A C 0.6770(2) 0.6866(2) 1.38598(17) 0.0222(8) Uani 1 1 d . . .
H55B H 0.6716 0.7228 1.3701 0.027 Uiso 1 1 calc R . .
C56A C 0.6205(2) 0.6161(2) 1.36426(17) 0.0204(8) Uani 1 1 d . . .
H56B H 0.5770 0.6052 1.3340 0.025 Uiso 1 1 calc R . .
C61A C 0.6614(2) 0.4497(2) 1.33276(16) 0.0191(8) Uani 1 1 d . . .
C62A C 0.6954(2) 0.4099(2) 1.35433(17) 0.0223(8) Uani 1 1 d . . .
H62B H 0.6668 0.3702 1.3682 0.027 Uiso 1 1 calc R . .
C63A C 0.7703(2) 0.4277(2) 1.35570(18) 0.0242(9) Uani 1 1 d . . .
H63B H 0.7917 0.3990 1.3694 0.029 Uiso 1 1 calc R . .
C64A C 0.8150(2) 0.4866(2) 1.33750(17) 0.0220(8) Uani 1 1 d . . .
C65A C 0.7797(2) 0.5245(2) 1.31383(17) 0.0236(9) Uani 1 1 d . . .
H65B H 0.8079 0.5634 1.2992 0.028 Uiso 1 1 calc R . .
C66A C 0.7046(2) 0.5060(2) 1.31147(17) 0.0209(8) Uani 1 1 d . . .
H66B H 0.6820 0.5324 1.2950 0.025 Uiso 1 1 calc R . .
C111 C 0.5713(2) 0.1372(2) 1.18604(19) 0.0277(9) Uani 1 1 d . . .
C112 C 0.6153(3) 0.1440(2) 1.1450(2) 0.0344(11) Uani 1 1 d . . .
H11A H 0.6475 0.1897 1.1358 0.041 Uiso 1 1 calc R . .
C113 C 0.6050(3) 0.0747(3) 1.1195(2) 0.0378(11) Uani 1 1 d . . .
H11B H 0.6285 0.0635 1.0892 0.045 Uiso 1 1 calc R . .
C114 C 0.5551(3) 0.0242(2) 1.1441(2) 0.0375(11) Uani 1 1 d . . .
H11C H 0.5373 -0.0286 1.1341 0.045 Uiso 1 1 calc R . .
C115 C 0.5342(3) 0.0623(2) 1.1853(2) 0.0315(10) Uani 1 1 d . . .
H11D H 0.4991 0.0406 1.2090 0.038 Uiso 1 1 calc R . .
C116 C 0.4623(3) 0.1308(3) 1.0569(2) 0.0380(11) Uani 1 1 d . . .
H11E H 0.4905 0.1828 1.0583 0.046 Uiso 1 1 calc R . .
C117 C 0.4636(3) 0.0738(3) 1.0194(2) 0.0396(12) Uani 1 1 d . . .
H11F H 0.4929 0.0786 0.9900 0.048 Uiso 1 1 calc R . .
C118 C 0.4173(3) 0.0094(3) 1.0318(2) 0.0380(11) Uani 1 1 d . . .
H11G H 0.4077 -0.0396 1.0127 0.046 Uiso 1 1 calc R . .
C119 C 0.3863(3) 0.0265(3) 1.0765(2) 0.0366(11) Uani 1 1 d . . .
H11H H 0.3512 -0.0085 1.0941 0.044 Uiso 1 1 calc R . .
C120 C 0.4139(3) 0.1013(2) 1.0918(2) 0.0353(11) Uani 1 1 d . . .
H12C H 0.4019 0.1287 1.1220 0.042 Uiso 1 1 calc R . .
C121 C 0.2075(3) 0.0574(2) 1.1936(2) 0.0331(10) Uani 1 1 d . . .
C122 C 0.1997(3) 0.0165(2) 1.1375(2) 0.0417(12) Uani 1 1 d . . .
H12D H 0.2353 0.0323 1.1129 0.050 Uiso 1 1 calc R . .
C123 C 0.1321(3) -0.0494(3) 1.1235(3) 0.0525(16) Uani 1 1 d . . .
H12E H 0.1116 -0.0887 1.0874 0.063 Uiso 1 1 calc R . .
C124 C 0.0991(3) -0.0498(3) 1.1698(3) 0.0527(16) Uani 1 1 d . . .
H12F H 0.0514 -0.0900 1.1721 0.063 Uiso 1 1 calc R . .
C125 C 0.1453(3) 0.0155(2) 1.2129(3) 0.0426(13) Uani 1 1 d . . .
H12G H 0.1357 0.0291 1.2506 0.051 Uiso 1 1 calc R . .
C126 C 0.2053(4) -0.1312(3) 1.2118(3) 0.0598(16) Uani 1 1 d . . .
H12H H 0.1592 -0.1792 1.1992 0.072 Uiso 1 1 calc R . .
C127 C 0.2531(4) -0.1047(3) 1.1799(3) 0.0625(17) Uani 1 1 d . . .
H12I H 0.2484 -0.1299 1.1402 0.075 Uiso 1 1 calc R . .
C128 C 0.3090(3) -0.0376(3) 1.2098(3) 0.0552(15) Uani 1 1 d . . .
H12J H 0.3511 -0.0067 1.1948 0.066 Uiso 1 1 calc R . .
C129 C 0.2975(4) -0.0165(4) 1.2623(3) 0.0664(19) Uani 1 1 d . . .
H12K H 0.3307 0.0290 1.2931 0.080 Uiso 1 1 calc R . .
C130 C 0.2276(4) -0.0803(5) 1.2645(3) 0.075(2) Uani 1 1 d . . .
H13C H 0.2034 -0.0862 1.2970 0.090 Uiso 1 1 calc R . .
C131 C 0.1226(2) 0.3325(2) 1.34096(19) 0.0247(9) Uani 1 1 d . . .
C132 C 0.0664(3) 0.3323(2) 1.2959(2) 0.0326(10) Uani 1 1 d . . .
H13D H 0.0727 0.3419 1.2576 0.039 Uiso 1 1 calc R . .
C133 C -0.0002(3) 0.3170(3) 1.3149(2) 0.0405(12) Uani 1 1 d . . .
H13E H -0.0490 0.3132 1.2921 0.049 Uiso 1 1 calc R . .
C134 C 0.0142(3) 0.3073(3) 1.3713(2) 0.0373(11) Uani 1 1 d . . .
H13F H -0.0226 0.2951 1.3952 0.045 Uiso 1 1 calc R . .
C135 C 0.0898(2) 0.3169(2) 1.38766(19) 0.0295(10) Uani 1 1 d . . .
H13G H 0.1155 0.3127 1.4252 0.035 Uiso 1 1 calc R . .
C136 C -0.0612(3) 0.1449(3) 1.2573(3) 0.0518(14) Uani 1 1 d . . .
H13H H -0.1091 0.1419 1.2336 0.062 Uiso 1 1 calc R . .
C137 C 0.0060(3) 0.1610(3) 1.2404(2) 0.0460(13) Uani 1 1 d . . .
H13I H 0.0139 0.1711 1.2027 0.055 Uiso 1 1 calc R . .
C138 C 0.0605(3) 0.1608(2) 1.2865(2) 0.0397(12) Uani 1 1 d . . .
H13J H 0.1136 0.1703 1.2871 0.048 Uiso 1 1 calc R . .
C139 C 0.0257(3) 0.1444(3) 1.3316(2) 0.0413(12) Uani 1 1 d . . .
H13K H 0.0502 0.1403 1.3697 0.050 Uiso 1 1 calc R . .
C140 C -0.0496(3) 0.1346(3) 1.3135(3) 0.0486(14) Uani 1 1 d . . .
H14A H -0.0877 0.1224 1.3363 0.058 Uiso 1 1 calc R . .
C141 C 0.4219(2) 0.6803(2) 1.48085(18) 0.0238(9) Uani 1 1 d . . .
C142 C 0.4003(2) 0.7290(2) 1.45713(19) 0.0274(9) Uani 1 1 d . . .
H14B H 0.3974 0.7349 1.4169 0.033 Uiso 1 1 calc R . .
C143 C 0.3839(3) 0.7675(2) 1.5015(2) 0.0333(10) Uani 1 1 d . . .
H14C H 0.3668 0.8046 1.4974 0.040 Uiso 1 1 calc R . .
C144 C 0.3946(2) 0.7429(2) 1.55179(19) 0.0303(10) Uani 1 1 d . . .
H14D H 0.3863 0.7595 1.5893 0.036 Uiso 1 1 calc R . .
C145 C 0.4183(2) 0.6897(2) 1.53937(18) 0.0257(9) Uani 1 1 d . . .
H14E H 0.4292 0.6625 1.5668 0.031 Uiso 1 1 calc R . .
C146 C 0.2054(3) 0.6437(3) 1.4557(2) 0.0365(11) Uani 1 1 d . . .
H14F H 0.1892 0.6814 1.4513 0.044 Uiso 1 1 calc R . .
C147 C 0.2145(3) 0.6178(3) 1.5058(2) 0.0372(11) Uani 1 1 d . . .
H14G H 0.2064 0.6347 1.5433 0.045 Uiso 1 1 calc R . .
C148 C 0.2375(3) 0.5642(3) 1.4934(2) 0.0361(11) Uani 1 1 d . . .
H14H H 0.2486 0.5368 1.5207 0.043 Uiso 1 1 calc R . .
C149 C 0.2421(3) 0.5564(2) 1.4351(2) 0.0354(11) Uani 1 1 d . . .
H14I H 0.2571 0.5228 1.4142 0.042 Uiso 1 1 calc R . .
C150 C 0.2224(3) 0.6051(3) 1.4127(2) 0.0356(11) Uani 1 1 d . . .
H15C H 0.2214 0.6121 1.3729 0.043 Uiso 1 1 calc R . .
C151 C 0.8018(2) 0.7802(2) 1.45341(18) 0.0239(9) Uani 1 1 d . . .
C152 C 0.8002(2) 0.8422(2) 1.43815(19) 0.0278(9) Uani 1 1 d . . .
H15D H 0.7580 0.8419 1.4089 0.033 Uiso 1 1 calc R . .
C153 C 0.8692(3) 0.9042(2) 1.47130(19) 0.0302(10) Uani 1 1 d . . .
H15E H 0.8835 0.9547 1.4696 0.036 Uiso 1 1 calc R . .
C154 C 0.9128(2) 0.8816(2) 1.5076(2) 0.0301(10) Uani 1 1 d . . .
H15F H 0.9635 0.9136 1.5364 0.036 Uiso 1 1 calc R . .
C155 C 0.8723(2) 0.8059(2) 1.49737(18) 0.0255(9) Uani 1 1 d . . .
H15G H 0.8898 0.7757 1.5174 0.031 Uiso 1 1 calc R . .
C156 C 0.7154(3) 0.8589(3) 1.5367(2) 0.0474(14) Uani 1 1 d . . .
H15H H 0.6749 0.8598 1.5065 0.057 Uiso 1 1 calc R . .
C157 C 0.7152(3) 0.7974(3) 1.5503(2) 0.0452(13) Uani 1 1 d . . .
H15I H 0.6747 0.7471 1.5317 0.054 Uiso 1 1 calc R . .
C158 C 0.7819(3) 0.8186(3) 1.5949(2) 0.0396(12) Uani 1 1 d . . .
H15J H 0.7969 0.7862 1.6135 0.048 Uiso 1 1 calc R . .
C159 C 0.8238(3) 0.8947(3) 1.6086(2) 0.0360(11) Uani 1 1 d . . .
H15K H 0.8739 0.9248 1.6384 0.043 Uiso 1 1 calc R . .
C160 C 0.7832(3) 0.9203(3) 1.5733(2) 0.0391(12) Uani 1 1 d . . .
H16C H 0.7987 0.9715 1.5734 0.047 Uiso 1 1 calc R . .
C161 C 0.8964(2) 0.5091(2) 1.34557(17) 0.0238(9) Uani 1 1 d . . .
C162 C 0.9508(2) 0.5715(2) 1.33327(19) 0.0285(9) Uani 1 1 d . . .
H16D H 0.9391 0.6053 1.3140 0.034 Uiso 1 1 calc R . .
C163 C 1.0247(2) 0.5767(2) 1.35360(18) 0.0292(10) Uani 1 1 d . . .
H16E H 1.0737 0.6152 1.3514 0.035 Uiso 1 1 calc R . .
C164 C 1.0167(2) 0.5187(2) 1.37758(18) 0.0287(10) Uani 1 1 d . . .
H16F H 1.0590 0.5091 1.3955 0.034 Uiso 1 1 calc R . .
C165 C 0.9385(2) 0.4773(2) 1.37318(17) 0.0251(9) Uani 1 1 d . . .
H16G H 0.9164 0.4332 1.3873 0.030 Uiso 1 1 calc R . .
C166 C 0.9551(3) 0.5727(3) 1.4990(2) 0.0364(11) Uani 1 1 d . . .
H16H H 0.9317 0.5280 1.5122 0.044 Uiso 1 1 calc R . .
C167 C 0.9161(3) 0.6054(3) 1.4705(2) 0.0362(11) Uani 1 1 d . . .
H16I H 0.8597 0.5874 1.4595 0.043 Uiso 1 1 calc R . .
C168 C 0.9705(3) 0.6681(3) 1.4601(2) 0.0400(12) Uani 1 1 d . . .
H16J H 0.9591 0.7019 1.4406 0.048 Uiso 1 1 calc R . .
C169 C 1.0432(3) 0.6738(3) 1.4813(2) 0.0376(11) Uani 1 1 d . . .
H16K H 1.0926 0.7127 1.4800 0.045 Uiso 1 1 calc R . .
C170 C 1.0342(3) 0.6159(3) 1.50576(19) 0.0348(11) Uani 1 1 d . . .
H17A H 1.0763 0.6064 1.5245 0.042 Uiso 1 1 calc R . .
O1S O 0.7847(3) 0.3095(2) 1.13849(19) 0.0731(14) Uani 1 1 d . . .
C1S C 0.8308(3) 0.3772(3) 1.1316(3) 0.0542(15) Uani 1 1 d . . .
H1SA H 0.7984 0.3969 1.1134 0.065 Uiso 1 1 calc R . .
H1SB H 0.8623 0.3730 1.1061 0.065 Uiso 1 1 calc R . .
C2S C 0.8809(4) 0.4260(3) 1.1892(3) 0.0648(18) Uani 1 1 d . . .
H2SA H 0.9333 0.4561 1.1874 0.078 Uiso 1 1 calc R . .
H2SB H 0.8602 0.4571 1.2046 0.078 Uiso 1 1 calc R . .
C3S C 0.8793(4) 0.3745(4) 1.2245(3) 0.0679(19) Uani 1 1 d . . .
H3SA H 0.9186 0.3592 1.2212 0.081 Uiso 1 1 calc R . .
H3SB H 0.8877 0.3958 1.2658 0.081 Uiso 1 1 calc R . .
C4S C 0.8018(4) 0.3136(4) 1.1995(3) 0.078(2) Uani 1 1 d . . .
H4SA H 0.8007 0.2687 1.2066 0.093 Uiso 1 1 calc R . .
H4SB H 0.7646 0.3224 1.2165 0.093 Uiso 1 1 calc R . .
O2S O 0.1767(3) 0.7690(3) 1.4028(2) 0.0727(13) Uani 1 1 d . . .
C5S C 0.1191(4) 0.7708(4) 1.3634(3) 0.0635(17) Uani 1 1 d . . .
H5SA H 0.1268 0.8204 1.3678 0.076 Uiso 1 1 calc R . .
H5SB H 0.0689 0.7409 1.3691 0.076 Uiso 1 1 calc R . .
C6S C 0.1228(4) 0.7413(3) 1.3037(3) 0.0601(16) Uani 1 1 d . . .
H6SA H 0.0863 0.6897 1.2886 0.072 Uiso 1 1 calc R . .
H6SB H 0.1120 0.7676 1.2759 0.072 Uiso 1 1 calc R . .
C7S C 0.2040(4) 0.7537(4) 1.3149(3) 0.0682(19) Uani 1 1 d . . .
H7SA H 0.2054 0.7076 1.3057 0.082 Uiso 1 1 calc R . .
H7SB H 0.2306 0.7842 1.2910 0.082 Uiso 1 1 calc R . .
C8S C 0.2406(4) 0.7902(4) 1.3777(3) 0.077(2) Uani 1 1 d . . .
H8SA H 0.2771 0.7740 1.3947 0.093 Uiso 1 1 calc R . .
H8SB H 0.2677 0.8429 1.3839 0.093 Uiso 1 1 calc R . .
O3S O 0.9003(2) 1.0688(2) 1.43184(16) 0.0486(9) Uiso 1 1 d . . .
C9S C 0.9141(4) 1.1338(3) 1.4700(3) 0.0570(15) Uiso 1 1 d . . .
H9SA H 0.9119 1.1687 1.4479 0.068 Uiso 1 1 calc R . .
H9SB H 0.9647 1.1557 1.4986 0.068 Uiso 1 1 calc R . .
C10S C 0.8506(4) 1.1109(4) 1.4997(3) 0.075(2) Uiso 1 1 d . . .
H10A H 0.8677 1.1022 1.5373 0.090 Uiso 1 1 calc R . .
H10B H 0.8336 1.1478 1.5061 0.090 Uiso 1 1 calc R . .
C11S C 0.7878(4) 1.0431(4) 1.4584(3) 0.0640(17) Uiso 1 1 d . . .
H11I H 0.7419 1.0488 1.4444 0.077 Uiso 1 1 calc R . .
H11J H 0.7741 1.0029 1.4772 0.077 Uiso 1 1 calc R . .
C12S C 0.8197(3) 1.0298(3) 1.4093(2) 0.0428(12) Uiso 1 1 d . . .
H12L H 0.8033 0.9780 1.3955 0.051 Uiso 1 1 calc R . .
H12M H 0.8020 1.0467 1.3766 0.051 Uiso 1 1 calc R . .
O4S O 0.5842(5) 0.8991(6) 1.5876(4) 0.179(4) Uani 1 1 d . . .
C13S C 0.6239(6) 0.9705(5) 1.5720(4) 0.104(3) Uani 1 1 d . . .
H13L H 0.6293 0.9617 1.5324 0.125 Uiso 1 1 calc R . .
H13M H 0.6754 1.0001 1.5992 0.125 Uiso 1 1 calc R . .
C14S C 0.5753(11) 1.0103(8) 1.5755(11) 0.322(17) Uani 1 1 d . . .
H14J H 0.6037 1.0579 1.6035 0.387 Uiso 1 1 calc R . .
H14K H 0.5530 1.0147 1.5373 0.387 Uiso 1 1 calc R . .
C15S C 0.5179(7) 0.9558(7) 1.5970(9) 0.264(14) Uani 1 1 d . . .
H15L H 0.4722 0.9265 1.5637 0.317 Uiso 1 1 calc R . .
H15M H 0.5029 0.9821 1.6249 0.317 Uiso 1 1 calc R . .
C16S C 0.5371(5) 0.9020(5) 1.6269(3) 0.115(4) Uani 1 1 d . . .
H16L H 0.5666 0.9230 1.6681 0.137 Uiso 1 1 calc R . .
H16M H 0.4920 0.8555 1.6217 0.137 Uiso 1 1 calc R . .
O5S O 0.8444(3) 0.1476(3) 1.0125(3) 0.0858(16) Uani 1 1 d . . .
C17S C 0.8707(4) 0.2089(4) 1.0555(3) 0.0676(18) Uani 1 1 d . . .
H17B H 0.8363 0.2306 1.0480 0.081 Uiso 1 1 calc R . .
H17C H 0.9219 0.2437 1.0547 0.081 Uiso 1 1 calc R . .
C18S C 0.8751(8) 0.1947(5) 1.1136(5) 0.140(5) Uani 1 1 d . . .
H18A H 0.9259 0.2006 1.1328 0.168 Uiso 1 1 calc R . .
H18B H 0.8611 0.2248 1.1391 0.168 Uiso 1 1 calc R . .
C19S C 0.8168(9) 0.1196(6) 1.0949(6) 0.225(10) Uani 1 1 d . . .
H19A H 0.7669 0.1160 1.0971 0.270 Uiso 1 1 calc R . .
H19B H 0.8302 0.0924 1.1206 0.270 Uiso 1 1 calc R . .
C20S C 0.8117(6) 0.0884(4) 1.0328(5) 0.150(6) Uani 1 1 d . . .
H20A H 0.8402 0.0604 1.0318 0.180 Uiso 1 1 calc R . .
H20B H 0.7580 0.0572 1.0099 0.180 Uiso 1 1 calc R . .
O6S O 0.3910(3) 0.1278(3) 0.8542(3) 0.0617(16) Uani 0.743(2) 1 d PD C 1
C21S C 0.3596(7) 0.1336(8) 0.8988(6) 0.092(5) Uani 0.743(2) 1 d PD C 1
H21A H 0.3649 0.1824 0.9093 0.110 Uiso 0.743(2) 1 calc PR C 1
H21B H 0.3875 0.1261 0.9331 0.110 Uiso 0.743(2) 1 calc PR C 1
C22S C 0.2827(7) 0.0835(7) 0.8837(7) 0.144(8) Uani 0.743(2) 1 d PD C 1
H22C H 0.2512 0.1081 0.8878 0.173 Uiso 0.743(2) 1 calc PR C 1
H22D H 0.2741 0.0504 0.9092 0.173 Uiso 0.743(2) 1 calc PR C 1
C23S C 0.2611(7) 0.0425(7) 0.8211(5) 0.080(3) Uani 0.743(2) 1 d PD C 1
H23C H 0.2554 -0.0064 0.8181 0.096 Uiso 0.743(2) 1 calc PR C 1
H23D H 0.2139 0.0399 0.7977 0.096 Uiso 0.743(2) 1 calc PR C 1
C24S C 0.3295(6) 0.0894(6) 0.8049(4) 0.084(3) Uani 0.743(2) 1 d PD C 1
H24A H 0.3422 0.0598 0.7777 0.101 Uiso 0.743(2) 1 calc PR C 1
H24B H 0.3188 0.1229 0.7853 0.101 Uiso 0.743(2) 1 calc PR C 1
O6Q O 0.1037(12) 0.1922(10) 1.0656(9) 0.083(6) Uiso 0.257(2) 1 d PD C 2
C21Q C 0.0427(14) 0.1489(12) 1.0206(11) 0.077(8) Uiso 0.257(2) 1 d PD C 2
H21C H 0.0601 0.1438 0.9856 0.092 Uiso 0.257(2) 1 calc PR C 2
H21D H 0.0093 0.1718 1.0141 0.092 Uiso 0.257(2) 1 calc PR C 2
C22Q C 0.0010(11) 0.0825(11) 1.0276(10) 0.058(6) Uiso 0.257(2) 1 d PD C 2
H22E H -0.0162 0.0456 0.9911 0.069 Uiso 0.257(2) 1 calc PR C 2
H22F H -0.0443 0.0795 1.0395 0.069 Uiso 0.257(2) 1 calc PR C 2
C23Q C 0.0532(14) 0.0721(12) 1.0740(12) 0.081(8) Uiso 0.257(2) 1 d PD C 2
H23E H 0.0291 0.0568 1.1049 0.097 Uiso 0.257(2) 1 calc PR C 2
H23F H 0.0680 0.0362 1.0579 0.097 Uiso 0.257(2) 1 calc PR C 2
C24Q C 0.1188(10) 0.1434(9) 1.0957(9) 0.039(5) Uiso 0.257(2) 1 d PD C 2
H24C H 0.1279 0.1607 1.1378 0.047 Uiso 0.257(2) 1 calc PR C 2
H24D H 0.1649 0.1415 1.0891 0.047 Uiso 0.257(2) 1 calc PR C 2
C25S C 0.2388(7) 0.8220(8) 1.7059(5) 0.145(5) Uani 1 1 d D . .
H25S H 0.2128 0.8086 1.7343 0.174 Uiso 1 1 calc R . .
C26S C 0.2085(6) 0.7666(7) 1.6554(8) 0.262(13) Uani 1 1 d D . .
H26S H 0.1670 0.7209 1.6507 0.315 Uiso 1 1 calc R . .
C27S C 0.2467(6) 0.7857(7) 1.6111(5) 0.175(7) Uani 1 1 d D . .
H27S H 0.2346 0.7534 1.5751 0.210 Uiso 1 1 calc R . .
C28S C 0.3029(7) 0.8566(7) 1.6271(5) 0.151(5) Uani 1 1 d D . .
H28S H 0.3255 0.8737 1.5979 0.181 Uiso 1 1 calc R . .
C29S C 0.3291(6) 0.9036(6) 1.6784(5) 0.150(5) Uani 1 1 d D . .
H29S H 0.3722 0.9487 1.6845 0.180 Uiso 1 1 calc R . .
C30S C 0.2957(12) 0.8895(8) 1.7238(8) 0.37(2) Uani 1 1 d D . .
H30S H 0.3105 0.9218 1.7604 0.444 Uiso 1 1 calc R . .

loop_
_atom_site_aniso_label
_atom_site_aniso_U_11
_atom_site_aniso_U_22
_atom_site_aniso_U_33
_atom_site_aniso_U_23
_atom_site_aniso_U_13
_atom_site_aniso_U_12
Fe3 0.0201(3) 0.0184(3) 0.0237(3) 0.0036(2) 0.0066(2) 0.0105(2)
Fe4 0.0415(4) 0.0350(4) 0.0312(4) -0.0048(3) 0.0027(3) 0.0160(3)
Fe5 0.0337(4) 0.0279(4) 0.0443(4) -0.0050(3) 0.0132(3) 0.0040(3)
Fe6 0.0206(3) 0.0197(3) 0.0297(3) 0.0092(2) 0.0066(3) 0.0082(2)
C1 0.021(2) 0.023(2) 0.0184(19) 0.0058(16) 0.0066(16) 0.0114(17)
C2 0.018(2) 0.023(2) 0.020(2) 0.0078(16) 0.0069(16) 0.0093(17)
C3 0.020(2) 0.025(2) 0.0172(19) 0.0081(16) 0.0078(16) 0.0129(17)
C4 0.025(2) 0.0213(19) 0.019(2) 0.0079(16) 0.0094(17) 0.0121(17)
C5 0.024(2) 0.024(2) 0.020(2) 0.0057(17) 0.0079(17) 0.0095(17)
C6 0.019(2) 0.025(2) 0.022(2) 0.0064(17) 0.0101(17) 0.0097(17)
C11 0.0158(19) 0.0193(19) 0.024(2) 0.0044(16) 0.0097(16) 0.0060(16)
C12 0.021(2) 0.024(2) 0.020(2) 0.0060(16) 0.0098(17) 0.0085(17)
C13 0.019(2) 0.023(2) 0.029(2) 0.0100(17) 0.0089(17) 0.0097(17)
C15 0.023(2) 0.025(2) 0.023(2) 0.0025(17) 0.0068(17) 0.0114(18)
C16 0.019(2) 0.026(2) 0.026(2) 0.0051(17) 0.0061(17) 0.0110(17)
C21 0.0174(19) 0.025(2) 0.021(2) 0.0067(16) 0.0107(16) 0.0093(17)
C22 0.017(2) 0.026(2) 0.027(2) 0.0087(18) 0.0072(17) 0.0097(17)
C23 0.030(2) 0.023(2) 0.036(3) 0.0154(19) 0.005(2) 0.0064(19)
C25 0.025(2) 0.035(2) 0.030(2) 0.015(2) -0.0032(19) 0.007(2)
C26 0.024(2) 0.025(2) 0.028(2) 0.0128(18) 0.0114(18) 0.0121(18)
C31 0.023(2) 0.022(2) 0.022(2) 0.0044(16) 0.0091(17) 0.0130(17)
C32 0.031(2) 0.035(2) 0.027(2) 0.0162(19) 0.0130(19) 0.024(2)
C33 0.029(2) 0.030(2) 0.030(2) 0.0161(19) 0.0151(19) 0.0182(19)
C34 0.021(2) 0.022(2) 0.019(2) 0.0030(16) 0.0056(16) 0.0117(17)
C35 0.025(2) 0.0214(19) 0.0180(19) 0.0044(16) 0.0047(16) 0.0127(17)
C36 0.025(2) 0.0181(19) 0.020(2) 0.0035(16) 0.0084(17) 0.0095(17)
C41 0.025(2) 0.022(2) 0.022(2) 0.0026(17) 0.0029(17) 0.0126(17)
C42 0.025(2) 0.026(2) 0.021(2) 0.0038(17) 0.0045(17) 0.0124(18)
C43 0.028(2) 0.030(2) 0.022(2) -0.0006(18) 0.0047(18) 0.0130(19)
C44 0.032(2) 0.031(2) 0.025(2) -0.0021(18) -0.0012(19) 0.020(2)
C45 0.042(3) 0.023(2) 0.027(2) 0.0028(18) 0.004(2) 0.018(2)
C46 0.032(2) 0.023(2) 0.022(2) 0.0038(17) 0.0073(18) 0.0120(19)
C51 0.022(2) 0.021(2) 0.026(2) 0.0020(17) 0.0104(18) 0.0083(17)
C52 0.034(3) 0.030(2) 0.025(2) 0.0007(19) 0.014(2) 0.007(2)
C53 0.042(3) 0.031(2) 0.036(3) 0.001(2) 0.023(2) 0.005(2)
C54 0.031(3) 0.027(2) 0.037(3) 0.001(2) 0.018(2) 0.006(2)
C55 0.027(2) 0.031(2) 0.028(2) -0.0021(19) 0.0069(19) 0.0107(19)
C56 0.024(2) 0.028(2) 0.026(2) 0.0076(18) 0.0130(18) 0.0113(18)
C61 0.020(2) 0.0188(19) 0.024(2) 0.0040(16) 0.0086(17) 0.0079(16)
C62 0.025(2) 0.032(2) 0.020(2) 0.0051(18) 0.0084(17) 0.0122(19)
C63 0.022(2) 0.027(2) 0.025(2) 0.0045(18) 0.0046(18) 0.0077(18)
C64 0.020(2) 0.0177(19) 0.027(2) 0.0067(16) 0.0079(17) 0.0068(16)
C65 0.022(2) 0.022(2) 0.025(2) 0.0046(17) 0.0091(17) 0.0077(17)
C66 0.021(2) 0.020(2) 0.022(2) 0.0030(16) 0.0045(17) 0.0062(17)
C14 0.020(2) 0.0185(19) 0.028(2) 0.0065(17) 0.0139(17) 0.0066(16)
Fe1 0.0201(3) 0.0164(3) 0.0289(3) 0.0061(2) 0.0104(2) 0.0089(2)
C011 0.025(2) 0.0179(19) 0.029(2) 0.0089(17) 0.0147(18) 0.0095(17)
C012 0.032(2) 0.023(2) 0.034(2) 0.0133(18) 0.015(2) 0.0154(19)
C013 0.033(2) 0.020(2) 0.039(3) 0.0115(19) 0.015(2) 0.0144(19)
C014 0.032(2) 0.017(2) 0.036(3) 0.0073(18) 0.014(2) 0.0097(18)
C015 0.022(2) 0.0142(18) 0.035(2) 0.0036(17) 0.0117(18) 0.0051(16)
C016 0.031(3) 0.035(3) 0.076(4) 0.022(3) 0.034(3) 0.015(2)
C017 0.026(2) 0.030(2) 0.045(3) 0.014(2) 0.005(2) 0.004(2)
C018 0.035(3) 0.018(2) 0.038(3) 0.0068(19) 0.016(2) 0.0052(19)
C019 0.030(2) 0.028(2) 0.039(3) 0.016(2) 0.011(2) 0.011(2)
C020 0.047(3) 0.033(3) 0.037(3) 0.011(2) 0.023(2) 0.010(2)
C24 0.021(3) 0.020(3) 0.021(3) 0.005(2) 0.011(3) 0.008(3)
Fe2 0.0271(5) 0.0365(6) 0.0563(7) 0.0249(5) 0.0160(5) 0.0160(4)
C021 0.019(3) 0.025(3) 0.038(3) 0.012(3) 0.004(3) 0.007(2)
C022 0.023(3) 0.032(3) 0.043(4) 0.012(3) -0.003(3) 0.007(3)
C023 0.122(8) 0.086(6) 0.56(3) 0.243(13) 0.280(14) 0.112(7)
C024 0.036(4) 0.035(4) 0.057(5) 0.019(3) 0.011(3) 0.002(3)
C025 0.021(3) 0.019(3) 0.050(4) 0.012(3) 0.001(3) 0.003(2)
C026 0.028(3) 0.047(4) 0.048(4) 0.011(3) 0.012(3) 0.028(3)
C027 0.070(5) 0.016(3) 0.036(4) -0.002(3) 0.008(3) 0.027(3)
C028 0.040(4) 0.039(4) 0.032(4) -0.006(3) 0.003(3) 0.016(3)
C029 0.045(4) 0.042(4) 0.023(3) 0.014(3) 0.011(3) 0.027(3)
C030 0.039(4) 0.047(4) 0.049(4) 0.004(3) 0.023(3) 0.015(3)
Fe2A 0.049(2) 0.0280(15) 0.059(2) 0.0069(14) 0.0218(16) 0.0135(14)
C031 0.026(2) 0.023(2) 0.021(2) 0.0033(17) 0.0054(17) 0.0136(18)
C032 0.030(2) 0.027(2) 0.018(2) 0.0055(17) 0.0053(17) 0.0172(19)
C033 0.019(2) 0.034(2) 0.027(2) 0.0000(19) 0.0011(17) 0.0142(19)
C034 0.020(2) 0.024(2) 0.029(2) 0.0004(18) 0.0038(18) 0.0087(17)
C035 0.025(2) 0.022(2) 0.022(2) 0.0009(16) 0.0079(17) 0.0117(17)
C036 0.040(3) 0.020(2) 0.032(2) 0.0026(18) 0.012(2) 0.014(2)
C037 0.022(2) 0.026(2) 0.033(2) -0.0081(19) 0.0031(19) 0.0058(18)
C038 0.038(3) 0.028(2) 0.022(2) -0.0015(18) 0.0007(19) 0.018(2)
C039 0.035(3) 0.026(2) 0.029(2) 0.0036(19) 0.013(2) 0.014(2)
C040 0.037(3) 0.023(2) 0.030(2) 0.0003(18) 0.010(2) 0.020(2)
C041 0.039(3) 0.038(3) 0.030(2) -0.004(2) -0.003(2) 0.025(2)
C042 0.093(5) 0.044(3) 0.031(3) 0.004(2) 0.004(3) 0.047(3)
C043 0.094(5) 0.061(4) 0.041(3) -0.011(3) -0.005(3) 0.062(4)
C044 0.058(4) 0.062(4) 0.056(4) -0.010(3) 0.006(3) 0.041(3)
C045 0.033(3) 0.048(3) 0.051(3) -0.012(3) 0.002(2) 0.021(2)
C046 0.054(4) 0.064(4) 0.044(3) 0.011(3) -0.014(3) 0.010(3)
C047 0.036(3) 0.065(4) 0.057(4) 0.001(3) -0.010(3) 0.016(3)
C048 0.040(3) 0.049(3) 0.056(4) 0.003(3) 0.007(3) -0.005(3)
C049 0.060(4) 0.049(4) 0.047(4) -0.013(3) 0.007(3) 0.000(3)
C050 0.057(4) 0.071(4) 0.028(3) -0.007(3) 0.001(3) -0.002(3)
C051 0.035(3) 0.027(2) 0.044(3) 0.003(2) 0.016(2) 0.006(2)
C052 0.041(3) 0.030(3) 0.050(3) 0.002(2) 0.017(3) 0.002(2)
C053 0.042(3) 0.031(3) 0.049(3) 0.001(2) 0.011(3) 0.001(2)
C054 0.049(3) 0.024(2) 0.050(3) -0.005(2) 0.014(3) 0.010(2)
C055 0.037(3) 0.031(2) 0.039(3) -0.004(2) 0.014(2) 0.009(2)
C056 0.032(3) 0.048(3) 0.078(4) 0.005(3) 0.013(3) 0.008(3)
C057 0.048(4) 0.048(3) 0.064(4) -0.004(3) 0.007(3) 0.015(3)
C058 0.049(4) 0.059(4) 0.061(4) 0.015(3) 0.022(3) 0.025(3)
C059 0.051(4) 0.040(3) 0.066(4) 0.000(3) 0.007(3) 0.019(3)
C060 0.060(4) 0.064(4) 0.063(4) 0.006(3) 0.025(3) 0.038(3)
C061 0.023(2) 0.026(2) 0.034(2) 0.0154(19) 0.0102(18) 0.0138(18)
C062 0.025(2) 0.036(2) 0.037(3) 0.023(2) 0.009(2) 0.013(2)
C063 0.022(2) 0.047(3) 0.053(3) 0.032(3) 0.013(2) 0.019(2)
C064 0.033(3) 0.031(2) 0.057(3) 0.024(2) 0.025(2) 0.021(2)
C065 0.029(2) 0.022(2) 0.046(3) 0.014(2) 0.019(2) 0.0149(19)
C066 0.048(3) 0.034(3) 0.076(4) 0.030(3) -0.001(3) 0.020(3)
C067 0.074(4) 0.033(3) 0.033(3) 0.016(2) 0.013(3) 0.026(3)
C068 0.033(3) 0.032(3) 0.071(4) 0.032(3) 0.009(3) 0.007(2)
C069 0.115(6) 0.026(3) 0.032(3) -0.001(2) -0.003(3) 0.035(3)
C070 0.065(4) 0.052(4) 0.092(5) 0.040(4) 0.042(4) 0.046(3)
Fe11 0.0332(4) 0.0228(3) 0.0329(4) 0.0037(3) 0.0120(3) 0.0126(3)
Fe12 0.0316(4) 0.0223(3) 0.0347(4) 0.0043(3) 0.0051(3) 0.0111(3)
Fe13 0.0202(3) 0.0296(3) 0.0281(3) 0.0086(3) 0.0065(3) 0.0079(3)
Fe14 0.0214(3) 0.0275(3) 0.0231(3) 0.0006(2) 0.0047(2) 0.0130(3)
Fe15 0.0232(3) 0.0187(3) 0.0278(3) 0.0001(2) 0.0063(3) 0.0058(2)
Fe16 0.0192(3) 0.0284(3) 0.0232(3) 0.0020(3) 0.0056(2) 0.0115(3)
C1A 0.021(2) 0.0192(19) 0.0175(19) 0.0033(15) 0.0066(16) 0.0095(16)
C2A 0.019(2) 0.0193(19) 0.0156(19) 0.0031(15) 0.0029(16) 0.0072(16)
C3A 0.0181(19) 0.0202(19) 0.0151(19) 0.0020(15) 0.0042(15) 0.0065(16)
C4A 0.019(2) 0.0188(19) 0.0168(19) 0.0042(15) 0.0026(16) 0.0096(16)
C5A 0.018(2) 0.0207(19) 0.0162(19) 0.0051(15) 0.0017(15) 0.0090(16)
C6A 0.0180(19) 0.0182(18) 0.0168(19) 0.0056(15) 0.0035(15) 0.0080(16)
C11A 0.0163(19) 0.0181(19) 0.021(2) -0.0007(16) 0.0009(16) 0.0081(16)
C12A 0.019(2) 0.023(2) 0.019(2) 0.0011(16) 0.0030(16) 0.0092(17)
C13A 0.023(2) 0.0170(19) 0.029(2) 0.0062(17) 0.0051(18) 0.0096(17)
C14A 0.023(2) 0.021(2) 0.026(2) 0.0018(17) 0.0060(17) 0.0096(17)
C15A 0.029(2) 0.025(2) 0.026(2) 0.0031(18) 0.0131(19) 0.0112(19)
C16A 0.023(2) 0.0168(19) 0.025(2) 0.0051(16) 0.0079(17) 0.0061(16)
C21A 0.0176(19) 0.0145(18) 0.026(2) -0.0008(16) 0.0057(16) 0.0089(16)
C22A 0.028(2) 0.023(2) 0.027(2) 0.0022(17) 0.0105(19) 0.0105(18)
C23A 0.026(2) 0.023(2) 0.036(3) 0.0081(19) 0.015(2) 0.0082(18)
C24A 0.021(2) 0.018(2) 0.036(2) -0.0014(18) 0.0043(19) 0.0068(17)
C25A 0.025(2) 0.025(2) 0.025(2) -0.0019(18) 0.0002(18) 0.0125(18)
C26A 0.020(2) 0.020(2) 0.024(2) 0.0021(17) 0.0035(17) 0.0085(17)
C31A 0.0185(19) 0.0136(17) 0.021(2) 0.0040(15) 0.0034(16) 0.0080(15)
C32A 0.020(2) 0.0171(19) 0.022(2) 0.0017(16) 0.0040(16) 0.0053(16)
C33A 0.025(2) 0.022(2) 0.023(2) 0.0053(17) 0.0112(17) 0.0108(17)
C34A 0.020(2) 0.0182(19) 0.030(2) 0.0095(17) 0.0090(17) 0.0085(16)
C35A 0.020(2) 0.025(2) 0.021(2) 0.0054(17) 0.0031(16) 0.0098(17)
C36A 0.021(2) 0.0204(19) 0.022(2) 0.0034(16) 0.0083(17) 0.0094(17)
C41A 0.0172(19) 0.0148(18) 0.020(2) 0.0020(15) 0.0070(16) 0.0046(15)
C42A 0.018(2) 0.024(2) 0.025(2) 0.0069(17) 0.0067(17) 0.0108(17)
C43A 0.020(2) 0.024(2) 0.018(2) 0.0001(16) 0.0020(16) 0.0086(17)
C44A 0.0178(19) 0.0173(19) 0.025(2) 0.0025(16) 0.0093(16) 0.0062(16)
C45A 0.020(2) 0.021(2) 0.025(2) 0.0069(17) 0.0059(17) 0.0090(17)
C46A 0.021(2) 0.0200(19) 0.021(2) 0.0037(16) 0.0060(16) 0.0079(16)
C51A 0.0151(19) 0.0162(18) 0.021(2) 0.0024(15) 0.0067(16) 0.0060(15)
C52A 0.022(2) 0.0196(19) 0.025(2) 0.0076(16) 0.0066(17) 0.0090(17)
C53A 0.019(2) 0.024(2) 0.022(2) 0.0021(17) 0.0028(17) 0.0093(17)
C54A 0.024(2) 0.0183(19) 0.020(2) 0.0022(16) 0.0085(17) 0.0094(17)
C55A 0.024(2) 0.0184(19) 0.025(2) 0.0054(16) 0.0060(17) 0.0107(17)
C56A 0.019(2) 0.024(2) 0.019(2) 0.0039(16) 0.0053(16) 0.0113(17)
C61A 0.0171(19) 0.0166(18) 0.0192(19) 0.0003(15) 0.0038(16) 0.0060(16)
C62A 0.022(2) 0.021(2) 0.024(2) 0.0052(17) 0.0065(17) 0.0101(17)
C63A 0.024(2) 0.026(2) 0.028(2) 0.0063(18) 0.0055(18) 0.0164(18)
C64A 0.019(2) 0.025(2) 0.019(2) 0.0003(16) 0.0053(16) 0.0107(17)
C65A 0.022(2) 0.024(2) 0.021(2) 0.0057(17) 0.0062(17) 0.0072(17)
C66A 0.020(2) 0.0201(19) 0.023(2) 0.0062(16) 0.0059(17) 0.0098(17)
C111 0.028(2) 0.020(2) 0.035(2) 0.0031(18) 0.0111(19) 0.0105(18)
C112 0.027(2) 0.030(2) 0.044(3) 0.001(2) 0.014(2) 0.012(2)
C113 0.040(3) 0.034(3) 0.042(3) 0.001(2) 0.015(2) 0.021(2)
C114 0.042(3) 0.025(2) 0.048(3) 0.003(2) 0.014(2) 0.020(2)
C115 0.034(3) 0.024(2) 0.037(3) 0.0039(19) 0.011(2) 0.015(2)
C116 0.036(3) 0.028(2) 0.044(3) 0.012(2) 0.007(2) 0.010(2)
C117 0.040(3) 0.038(3) 0.032(3) 0.010(2) 0.010(2) 0.010(2)
C118 0.042(3) 0.030(2) 0.034(3) 0.003(2) 0.008(2) 0.012(2)
C119 0.033(3) 0.034(3) 0.040(3) 0.011(2) 0.013(2) 0.012(2)
C120 0.036(3) 0.033(2) 0.038(3) 0.007(2) 0.009(2) 0.018(2)
C121 0.024(2) 0.018(2) 0.047(3) 0.001(2) 0.000(2) 0.0066(18)
C122 0.055(3) 0.020(2) 0.034(3) 0.003(2) -0.006(2) 0.013(2)
C123 0.062(4) 0.021(2) 0.048(3) -0.003(2) -0.018(3) 0.012(2)
C124 0.026(3) 0.017(2) 0.092(5) 0.002(3) -0.009(3) 0.003(2)
C125 0.027(3) 0.023(2) 0.072(4) 0.005(2) 0.011(2) 0.010(2)
C126 0.068(4) 0.048(3) 0.074(5) 0.023(3) 0.015(4) 0.036(3)
C127 0.065(4) 0.056(4) 0.077(5) 0.007(3) 0.018(4) 0.041(4)
C128 0.043(3) 0.065(4) 0.066(4) 0.018(3) 0.014(3) 0.032(3)
C129 0.074(5) 0.064(4) 0.051(4) -0.006(3) -0.018(3) 0.044(4)
C130 0.093(5) 0.133(7) 0.060(4) 0.067(5) 0.048(4) 0.085(6)
C131 0.020(2) 0.021(2) 0.035(2) 0.0088(18) 0.0115(18) 0.0097(17)
C132 0.027(2) 0.035(2) 0.046(3) 0.023(2) 0.014(2) 0.018(2)
C133 0.029(3) 0.050(3) 0.057(3) 0.026(3) 0.016(2) 0.026(2)
C134 0.031(3) 0.040(3) 0.042(3) 0.007(2) 0.017(2) 0.016(2)
C135 0.026(2) 0.032(2) 0.029(2) 0.0045(19) 0.0109(19) 0.0118(19)
C136 0.030(3) 0.044(3) 0.056(4) 0.003(3) -0.002(3) 0.003(2)
C137 0.048(3) 0.041(3) 0.032(3) -0.001(2) 0.006(2) 0.012(3)
C138 0.041(3) 0.029(2) 0.040(3) -0.001(2) 0.011(2) 0.012(2)
C139 0.045(3) 0.028(2) 0.047(3) 0.012(2) 0.014(2) 0.012(2)
C140 0.038(3) 0.033(3) 0.061(4) 0.012(3) 0.019(3) 0.002(2)
C141 0.019(2) 0.023(2) 0.025(2) -0.0025(17) 0.0029(17) 0.0106(17)
C142 0.028(2) 0.025(2) 0.031(2) 0.0057(18) 0.0082(19) 0.0140(19)
C143 0.033(3) 0.024(2) 0.040(3) -0.002(2) 0.008(2) 0.016(2)
C144 0.027(2) 0.031(2) 0.027(2) -0.0060(19) -0.0001(19) 0.015(2)
C145 0.022(2) 0.030(2) 0.024(2) 0.0005(18) 0.0044(17) 0.0137(18)
C146 0.021(2) 0.049(3) 0.036(3) 0.005(2) 0.004(2) 0.016(2)
C147 0.025(2) 0.047(3) 0.035(3) 0.005(2) 0.009(2) 0.015(2)
C148 0.024(2) 0.035(3) 0.044(3) 0.012(2) 0.010(2) 0.008(2)
C149 0.027(2) 0.031(2) 0.035(3) -0.003(2) 0.007(2) 0.007(2)
C150 0.023(2) 0.042(3) 0.029(2) 0.002(2) 0.0013(19) 0.008(2)
C151 0.020(2) 0.023(2) 0.024(2) 0.0013(17) 0.0070(17) 0.0074(17)
C152 0.027(2) 0.021(2) 0.028(2) 0.0042(18) 0.0057(19) 0.0063(18)
C153 0.030(2) 0.018(2) 0.035(2) 0.0052(18) 0.012(2) 0.0036(18)
C154 0.023(2) 0.021(2) 0.035(2) -0.0016(19) 0.0077(19) 0.0029(18)
C155 0.021(2) 0.022(2) 0.030(2) 0.0028(18) 0.0074(18) 0.0073(17)
C156 0.031(3) 0.053(3) 0.048(3) -0.008(3) 0.009(2) 0.018(2)
C157 0.034(3) 0.033(3) 0.053(3) -0.002(2) 0.026(3) 0.000(2)
C158 0.050(3) 0.032(3) 0.035(3) 0.006(2) 0.025(2) 0.014(2)
C159 0.042(3) 0.034(3) 0.028(2) 0.001(2) 0.012(2) 0.015(2)
C160 0.036(3) 0.034(3) 0.045(3) -0.003(2) 0.013(2) 0.018(2)
C161 0.021(2) 0.031(2) 0.019(2) 0.0021(17) 0.0054(17) 0.0130(18)
C162 0.024(2) 0.033(2) 0.026(2) 0.0056(19) 0.0088(18) 0.0114(19)
C163 0.020(2) 0.042(3) 0.025(2) 0.005(2) 0.0096(18) 0.014(2)
C164 0.023(2) 0.039(3) 0.024(2) -0.0008(19) 0.0062(18) 0.018(2)
C165 0.025(2) 0.029(2) 0.021(2) 0.0005(17) 0.0053(17) 0.0158(19)
C166 0.038(3) 0.045(3) 0.025(2) 0.001(2) 0.014(2) 0.018(2)
C167 0.028(2) 0.041(3) 0.035(3) -0.009(2) 0.010(2) 0.016(2)
C168 0.048(3) 0.037(3) 0.039(3) -0.003(2) 0.011(2) 0.027(2)
C169 0.029(3) 0.033(3) 0.037(3) -0.009(2) 0.009(2) 0.008(2)
C170 0.031(3) 0.046(3) 0.023(2) -0.003(2) 0.0041(19) 0.020(2)
O1S 0.075(3) 0.047(2) 0.060(3) 0.013(2) -0.025(2) 0.013(2)
C1S 0.050(3) 0.047(3) 0.054(4) 0.011(3) 0.000(3) 0.019(3)
C2S 0.067(4) 0.042(3) 0.066(4) 0.000(3) -0.006(3) 0.022(3)
C3S 0.084(5) 0.077(5) 0.039(3) -0.003(3) -0.002(3) 0.047(4)
C4S 0.048(4) 0.086(5) 0.088(5) 0.048(4) 0.007(4) 0.018(4)
O2S 0.080(3) 0.089(3) 0.058(3) 0.025(3) 0.018(3) 0.046(3)
C5S 0.081(5) 0.058(4) 0.060(4) 0.017(3) 0.012(4) 0.043(4)
C6S 0.081(5) 0.048(3) 0.051(4) 0.017(3) 0.016(3) 0.030(3)
C7S 0.086(5) 0.062(4) 0.064(4) 0.005(3) 0.007(4) 0.050(4)
C8S 0.077(5) 0.086(5) 0.059(4) 0.025(4) 0.010(4) 0.031(4)
O4S 0.126(7) 0.219(10) 0.136(7) -0.030(7) 0.057(6) 0.046(7)
C13S 0.105(7) 0.093(7) 0.100(7) -0.019(6) -0.007(6) 0.061(6)
C14S 0.181(18) 0.106(12) 0.53(4) -0.119(18) -0.05(2) 0.059(12)
C15S 0.087(9) 0.104(10) 0.46(3) -0.171(15) 0.018(13) 0.015(8)
C16S 0.063(5) 0.121(8) 0.061(5) -0.053(5) 0.032(4) -0.026(5)
O5S 0.066(3) 0.066(3) 0.110(4) 0.002(3) 0.011(3) 0.029(3)
C17S 0.062(4) 0.058(4) 0.075(5) 0.004(4) 0.019(4) 0.026(3)
C18S 0.220(13) 0.076(6) 0.147(10) 0.071(7) 0.065(9) 0.070(8)
C19S 0.270(19) 0.095(9) 0.182(14) 0.010(9) 0.137(14) -0.052(10)
C20S 0.145(9) 0.044(5) 0.179(11) -0.005(6) -0.082(8) 0.033(6)
O6S 0.043(3) 0.068(4) 0.073(4) 0.038(3) 0.015(3) 0.018(3)
C21S 0.060(7) 0.094(10) 0.078(8) 0.009(7) 0.027(6) -0.001(6)
C22S 0.092(9) 0.100(10) 0.197(16) -0.019(10) 0.114(11) -0.007(7)
C23S 0.068(7) 0.076(7) 0.082(8) 0.017(7) 0.012(6) 0.025(7)
C24S 0.070(7) 0.093(8) 0.072(7) 0.026(6) 0.018(6) 0.021(6)
C25S 0.155(13) 0.195(15) 0.136(11) 0.069(10) 0.049(9) 0.117(13)
C26S 0.105(11) 0.22(2) 0.34(3) 0.15(2) 0.035(15) -0.045(12)
C27S 0.095(8) 0.194(14) 0.173(12) -0.106(11) 0.002(8) 0.073(9)
C28S 0.139(11) 0.155(12) 0.148(12) -0.012(10) 0.041(9) 0.075(10)
C29S 0.131(10) 0.130(10) 0.109(9) 0.056(8) -0.026(8) 0.005(8)
C30S 0.56(4) 0.113(11) 0.48(4) 0.033(16) 0.48(4) 0.074(17)

loop_
_atom_type_symbol
_atom_type_description
_atom_type_scat_dispersion_real
_atom_type_scat_dispersion_imag
_atom_type_scat_source
C C 0.0033 0.0016 'International Tables Vol C Tables 4.2.6.8 and 6.1.1.4'
H H 0.0000 0.0000 'International Tables Vol C Tables 4.2.6.8 and 6.1.1.4'
O O 0.0106 0.0060 'International Tables Vol C Tables 4.2.6.8 and 6.1.1.4'
Fe Fe 0.3463 0.8444 'International Tables Vol C Tables 4.2.6.8 and 6.1.1.4'

loop_
_geom_angle_atom_site_label_1
_geom_angle_atom_site_label_2
_geom_angle_atom_site_label_3
_geom_angle
C032 Fe3 C036 105.25(18)
C032 Fe3 C038 154.12(18)
C036 Fe3 C038 68.34(18)
C032 Fe3 C037 118.19(19)
C036 Fe3 C037 40.68(18)
C038 Fe3 C037 40.67(19)
C032 Fe3 C031 41.19(16)
C036 Fe3 C031 123.05(18)
C038 Fe3 C031 119.86(17)
C037 Fe3 C031 105.56(17)
C032 Fe3 C033 40.97(17)
C036 Fe3 C033 119.23(18)
C038 Fe3 C033 164.16(19)
C037 Fe3 C033 153.68(19)
C031 Fe3 C033 69.21(16)
C032 Fe3 C034 68.30(18)
C036 Fe3 C034 155.34(18)
C038 Fe3 C034 127.70(18)
C037 Fe3 C034 163.59(18)
C031 Fe3 C034 68.68(17)
C033 Fe3 C034 40.38(17)
C032 Fe3 C039 162.34(17)
C036 Fe3 C039 68.32(18)
C038 Fe3 C039 40.60(18)
C037 Fe3 C039 68.40(18)
C031 Fe3 C039 156.10(17)
C033 Fe3 C039 126.50(18)
C034 Fe3 C039 110.27(18)
C032 Fe3 C035 68.68(16)
C036 Fe3 C035 161.30(17)
C038 Fe3 C035 108.95(17)
C037 Fe3 C035 125.23(17)
C031 Fe3 C035 40.91(16)
C033 Fe3 C035 68.53(17)
C034 Fe3 C035 40.59(16)
C039 Fe3 C035 122.53(17)
C032 Fe3 C040 124.12(17)
C036 Fe3 C040 40.42(18)
C038 Fe3 C040 68.14(18)
C037 Fe3 C040 68.17(18)
C031 Fe3 C040 160.61(18)
C033 Fe3 C040 107.80(17)
C034 Fe3 C040 122.24(18)
C039 Fe3 C040 40.57(17)
C035 Fe3 C040 157.41(17)
C048 Fe4 C047 41.3(3)
C048 Fe4 C041 126.6(2)
C047 Fe4 C041 104.2(2)
C048 Fe4 C046 68.6(3)
C047 Fe4 C046 40.8(3)
C041 Fe4 C046 114.9(2)
C048 Fe4 C042 108.0(3)
C047 Fe4 C042 116.1(3)
C041 Fe4 C042 41.0(2)
C046 Fe4 C042 149.3(3)
C048 Fe4 C043 120.3(3)
C047 Fe4 C043 152.5(3)
C041 Fe4 C043 69.1(2)
C046 Fe4 C043 166.5(3)
C042 Fe4 C043 41.4(2)
C048 Fe4 C050 68.0(3)
C047 Fe4 C050 68.2(3)
C041 Fe4 C050 149.5(3)
C046 Fe4 C050 40.1(3)
C042 Fe4 C050 169.1(3)
C043 Fe4 C050 130.8(3)
C048 Fe4 C049 40.8(3)
C047 Fe4 C049 69.1(3)
C041 Fe4 C049 166.5(3)
C046 Fe4 C049 68.3(3)
C042 Fe4 C049 130.1(3)
C043 Fe4 C049 111.0(3)
C050 Fe4 C049 40.4(3)
C048 Fe4 C044 153.0(3)
C047 Fe4 C044 165.1(3)
C041 Fe4 C044 69.6(2)
C046 Fe4 C044 128.3(3)
C042 Fe4 C044 68.7(3)
C043 Fe4 C044 39.4(3)
C050 Fe4 C044 109.9(3)
C049 Fe4 C044 119.7(3)
C048 Fe4 C045 164.9(2)
C047 Fe4 C045 125.9(2)
C041 Fe4 C045 40.9(2)
C046 Fe4 C045 106.8(3)
C042 Fe4 C045 68.1(3)
C043 Fe4 C045 67.2(3)
C050 Fe4 C045 118.4(3)
C049 Fe4 C045 152.4(2)
C044 Fe4 C045 40.9(2)
C055 Fe5 C058 106.4(2)
C055 Fe5 C059 121.9(2)
C058 Fe5 C059 40.7(2)
C055 Fe5 C060 158.6(2)
C058 Fe5 C060 68.7(3)
C059 Fe5 C060 40.9(2)
C055 Fe5 C056 158.6(2)
C058 Fe5 C056 68.1(3)
C059 Fe5 C056 68.3(3)
C060 Fe5 C056 40.7(2)
C055 Fe5 C051 41.17(19)
C058 Fe5 C051 122.0(2)
C059 Fe5 C051 106.7(2)
C060 Fe5 C051 122.4(2)
C056 Fe5 C051 159.4(2)
C055 Fe5 C057 121.9(2)
C058 Fe5 C057 40.3(2)
C059 Fe5 C057 68.2(2)
C060 Fe5 C057 68.6(3)
C056 Fe5 C057 40.6(3)
C051 Fe5 C057 158.1(2)
C055 Fe5 C054 40.8(2)
C058 Fe5 C054 121.9(2)
C059 Fe5 C054 157.9(2)
C060 Fe5 C054 159.6(2)
C056 Fe5 C054 123.2(2)
C051 Fe5 C054 69.0(2)
C057 Fe5 C054 107.2(2)
C055 Fe5 C052 69.0(2)
C058 Fe5 C052 158.6(2)
C059 Fe5 C052 122.8(2)
C060 Fe5 C052 107.6(2)
C056 Fe5 C052 123.7(2)
C051 Fe5 C052 40.9(2)
C057 Fe5 C052 159.8(2)
C054 Fe5 C052 69.0(2)
C055 Fe5 C053 68.4(2)
C058 Fe5 C053 158.6(2)
C059 Fe5 C053 159.8(2)
C060 Fe5 C053 123.7(3)
C056 Fe5 C053 108.8(2)
C051 Fe5 C053 68.6(2)
C057 Fe5 C053 123.5(2)
C054 Fe5 C053 40.7(2)
C052 Fe5 C053 40.9(2)
C070 Fe6 C069 40.2(3)
C070 Fe6 C061 106.2(2)
C069 Fe6 C061 132.4(2)
C070 Fe6 C066 39.4(3)
C069 Fe6 C066 66.7(2)
C061 Fe6 C066 110.8(2)
C070 Fe6 C062 113.2(2)
C069 Fe6 C062 110.4(2)
C061 Fe6 C062 41.35(18)
C066 Fe6 C062 142.3(2)
C070 Fe6 C065 131.0(2)
C069 Fe6 C065 170.8(3)
C061 Fe6 C065 41.29(17)
C066 Fe6 C065 107.7(2)
C062 Fe6 C065 69.09(19)
C070 Fe6 C068 68.1(2)
C069 Fe6 C068 41.5(3)
C061 Fe6 C068 173.8(2)
C066 Fe6 C068 66.5(2)
C062 Fe6 C068 137.7(2)
C065 Fe6 C068 144.4(2)
C070 Fe6 C067 66.6(2)
C069 Fe6 C067 67.8(2)
C061 Fe6 C067 141.0(2)
C066 Fe6 C067 38.8(2)
C062 Fe6 C067 177.6(2)
C065 Fe6 C067 112.9(2)
C068 Fe6 C067 40.0(2)
C070 Fe6 C063 146.0(3)
C069 Fe6 C063 117.6(2)
C061 Fe6 C063 68.91(17)
C066 Fe6 C063 174.7(3)
C062 Fe6 C063 40.63(18)
C065 Fe6 C063 68.4(2)
C068 Fe6 C063 114.3(2)
C067 Fe6 C063 138.5(2)
C070 Fe6 C064 171.1(3)
C069 Fe6 C064 148.4(3)
C061 Fe6 C064 68.99(17)
C066 Fe6 C064 134.2(2)
C062 Fe6 C064 68.6(2)
C065 Fe6 C064 40.62(18)
C068 Fe6 C064 117.0(2)
C067 Fe6 C064 112.1(2)
C063 Fe6 C064 40.5(2)
C6 C1 C2 119.6(3)
C6 C1 C11 119.4(3)
C2 C1 C11 120.9(3)
C1 C2 C3 119.5(4)
C1 C2 C21 121.0(3)
C3 C2 C21 119.5(3)
C4 C3 C2 120.6(3)
C4 C3 C31 119.2(3)
C2 C3 C31 120.2(3)
C5 C4 C3 119.7(4)
C5 C4 C41 120.5(4)
C3 C4 C41 119.7(3)
C4 C5 C6 119.6(4)
C4 C5 C51 119.6(4)
C6 C5 C51 120.7(4)
C1 C6 C5 120.9(4)
C1 C6 C61 119.9(3)
C5 C6 C61 119.2(4)
C12 C11 C16 117.4(4)
C12 C11 C1 120.1(4)
C16 C11 C1 122.4(4)
C11 C12 C13 121.4(4)
C14 C13 C12 120.7(4)
C16 C15 C14 120.5(4)
C15 C16 C11 122.0(4)
C26 C21 C22 117.7(4)
C26 C21 C2 120.5(4)
C22 C21 C2 121.7(4)
C23 C22 C21 120.7(4)
C24B C23 C22 125.4(9)
C24B C23 C24 24.3(8)
C22 C23 C24 120.1(4)
C24 C25 C26 120.9(4)
C24 C25 C24B 20.1(7)
C26 C25 C24B 117.4(7)
C25 C26 C21 121.3(4)
C32 C31 C36 118.1(4)
C32 C31 C3 121.4(3)
C36 C31 C3 120.5(4)
C31 C32 C33 121.2(4)
C32 C33 C34 120.9(4)
C33 C34 C35 117.9(4)
C33 C34 C031 121.5(4)
C35 C34 C031 120.6(4)
C36 C35 C34 120.8(4)
C35 C36 C31 121.1(4)
C42 C41 C46 117.5(4)
C42 C41 C4 121.6(4)
C46 C41 C4 120.8(4)
C41 C42 C43 121.1(4)
C44 C43 C42 121.2(4)
C43 C44 C45 117.5(4)
C43 C44 C041 121.5(4)
C45 C44 C041 121.0(4)
C46 C45 C44 121.5(4)
C45 C46 C41 121.2(4)
C52 C51 C56 118.9(4)
C52 C51 C5 119.9(4)
C56 C51 C5 121.2(4)
C51 C52 C53 120.8(4)
C54 C53 C52 120.4(4)
C53 C54 C55 118.4(4)
C53 C54 C051 120.2(4)
C55 C54 C051 121.3(4)
C56 C55 C54 120.8(4)
C55 C56 C51 120.6(4)
C62 C61 C66 118.4(4)
C62 C61 C6 120.3(4)
C66 C61 C6 121.3(4)
C63 C62 C61 120.8(4)
C62 C63 C64 121.1(4)
C63 C64 C65 117.8(4)
C63 C64 C061 121.6(4)
C65 C64 C061 120.5(4)
C66 C65 C64 121.3(4)
C65 C66 C61 120.7(4)
C13 C14 C15 118.1(4)
C13 C14 C011 120.6(4)
C15 C14 C011 121.3(4)
C013 Fe1 C018 152.43(19)
C013 Fe1 C017 119.35(19)
C018 Fe1 C017 40.62(18)
C013 Fe1 C016 109.34(19)
C018 Fe1 C016 68.30(19)
C017 Fe1 C016 40.6(2)
C013 Fe1 C015 68.20(17)
C018 Fe1 C015 126.49(17)
C017 Fe1 C015 164.20(18)
C016 Fe1 C015 153.6(2)
C013 Fe1 C012 40.86(16)
C018 Fe1 C012 117.44(18)
C017 Fe1 C012 107.31(19)
C016 Fe1 C012 127.9(2)
C015 Fe1 C012 68.54(17)
C013 Fe1 C011 68.92(16)
C018 Fe1 C011 105.89(17)
C017 Fe1 C011 126.04(19)
C016 Fe1 C011 164.8(2)
C015 Fe1 C011 40.95(16)
C012 Fe1 C011 41.04(16)
C013 Fe1 C020 128.27(19)
C018 Fe1 C020 68.60(19)
C017 Fe1 C020 68.0(2)
C016 Fe1 C020 39.8(2)
C015 Fe1 C020 119.73(19)
C012 Fe1 C020 165.51(19)
C011 Fe1 C020 152.82(19)
C013 Fe1 C014 40.05(17)
C018 Fe1 C014 165.39(18)
C017 Fe1 C014 153.29(19)
C016 Fe1 C014 120.01(19)
C015 Fe1 C014 40.93(16)
C012 Fe1 C014 68.34(18)
C011 Fe1 C014 69.02(16)
C020 Fe1 C014 109.28(19)
C013 Fe1 C019 165.81(18)
C018 Fe1 C019 40.88(18)
C017 Fe1 C019 68.22(19)
C016 Fe1 C019 67.76(19)
C015 Fe1 C019 107.82(18)
C012 Fe1 C019 151.91(17)
C011 Fe1 C019 117.68(17)
C020 Fe1 C019 40.72(18)
C014 Fe1 C019 128.20(18)
C015 C011 C012 106.8(3)
C015 C011 C14 126.3(4)
C012 C011 C14 126.7(4)
C015 C011 Fe1 69.3(2)
C012 C011 Fe1 69.3(2)
C14 C011 Fe1 122.3(3)
C013 C012 C011 107.5(4)
C013 C012 Fe1 68.6(2)
C011 C012 Fe1 69.6(2)
C014 C013 C012 109.7(4)
C014 C013 Fe1 71.1(2)
C012 C013 Fe1 70.5(2)
C013 C014 C015 107.5(4)
C013 C014 Fe1 68.8(2)
C015 C014 Fe1 69.3(2)
C014 C015 C011 108.4(4)
C014 C015 Fe1 69.8(2)
C011 C015 Fe1 69.8(2)
C020 C016 C017 108.9(4)
C020 C016 Fe1 70.4(3)
C017 C016 Fe1 69.6(3)
C018 C017 C016 107.9(4)
C018 C017 Fe1 69.7(2)
C016 C017 Fe1 69.7(3)
C017 C018 C019 107.5(4)
C017 C018 Fe1 69.7(2)
C019 C018 Fe1 70.0(2)
C020 C019 C018 107.7(4)
C020 C019 Fe1 69.6(3)
C018 C019 Fe1 69.2(2)
C016 C020 C019 108.0(4)
C016 C020 Fe1 69.8(3)
C019 C020 Fe1 69.7(2)
C25 C24 C23 118.2(4)
C25 C24 C021 122.0(5)
C23 C24 C021 119.8(5)
C023 Fe2 C024 38.0(3)
C023 Fe2 C022 41.4(2)
C024 Fe2 C022 68.3(3)
C023 Fe2 C027 135.7(3)
C024 Fe2 C027 173.4(3)
C022 Fe2 C027 107.9(3)
C023 Fe2 C030 119.4(3)
C024 Fe2 C030 113.6(3)
C022 Fe2 C030 147.6(3)
C027 Fe2 C030 66.4(3)
C023 Fe2 C028 172.4(3)
C024 Fe2 C028 146.5(3)
C022 Fe2 C028 131.0(3)
C027 Fe2 C028 40.1(2)
C030 Fe2 C028 66.4(3)
C023 Fe2 C025 65.0(3)
C024 Fe2 C025 40.1(2)
C022 Fe2 C025 67.4(2)
C027 Fe2 C025 144.5(3)
C030 Fe2 C025 136.3(3)
C028 Fe2 C025 114.9(3)
C023 Fe2 C026 114.1(3)
C024 Fe2 C026 136.7(3)
C022 Fe2 C026 114.8(3)
C027 Fe2 C026 39.0(3)
C030 Fe2 C026 40.1(3)
C028 Fe2 C026 66.6(3)
C025 Fe2 C026 175.8(2)
C023 Fe2 C021 67.0(2)
C024 Fe2 C021 68.1(2)
C022 Fe2 C021 40.3(2)
C027 Fe2 C021 113.0(3)
C030 Fe2 C021 172.1(3)
C028 Fe2 C021 107.7(3)
C025 Fe2 C021 40.1(2)
C026 Fe2 C021 143.8(2)
C023 Fe2 C029 148.4(3)
C024 Fe2 C029 118.6(3)
C022 Fe2 C029 169.9(2)
C027 Fe2 C029 66.0(2)
C030 Fe2 C029 39.0(2)
C028 Fe2 C029 39.2(2)
C025 Fe2 C029 112.4(2)
C026 Fe2 C029 66.0(2)
C021 Fe2 C029 133.1(2)
C025 C021 C022 107.2(5)
C025 C021 C24 126.8(5)
C022 C021 C24 125.5(5)
C025 C021 Fe2 69.8(3)
C022 C021 Fe2 69.0(3)
C24 C021 Fe2 120.1(4)
C023 C022 C021 97.7(6)
C023 C022 Fe2 54.7(5)
C021 C022 Fe2 70.7(3)
C024 C023 C022 122.1(6)
C024 C023 Fe2 86.1(7)
C022 C023 Fe2 83.9(5)
C023 C024 C025 100.2(6)
C023 C024 Fe2 55.9(6)
C025 C024 Fe2 71.6(4)
C024 C025 C021 108.7(5)
C024 C025 Fe2 68.4(4)
C021 C025 Fe2 70.1(3)
C027 C026 C030 107.4(6)
C027 C026 Fe2 69.9(3)
C030 C026 Fe2 69.5(3)
C026 C027 C028 108.8(6)
C026 C027 Fe2 71.0(3)
C028 C027 Fe2 70.2(3)
C029 C028 C027 107.1(6)
C029 C028 Fe2 71.4(3)
C027 C028 Fe2 69.7(3)
C030 C029 C028 108.6(6)
C030 C029 Fe2 69.3(3)
C028 C029 Fe2 69.5(3)
C029 C030 C026 108.0(6)
C029 C030 Fe2 71.7(4)
C026 C030 Fe2 70.4(3)
C23 C24B C221 126.7(15)
C23 C24B C25 106.7(9)
C221 C24B C25 124.2(14)
C223 Fe2A C227 127.2(8)
C223 Fe2A C224 39.3(5)
C227 Fe2A C224 164.1(8)
C223 Fe2A C228 162.7(9)
C227 Fe2A C228 40.4(5)
C224 Fe2A C228 155.1(9)
C223 Fe2A C230 122.5(8)
C227 Fe2A C230 67.3(7)
C224 Fe2A C230 110.8(7)
C228 Fe2A C230 68.0(7)
C223 Fe2A C229 156.3(8)
C227 Fe2A C229 67.2(7)
C224 Fe2A C229 122.4(8)
C228 Fe2A C229 40.4(5)
C230 Fe2A C229 40.1(5)
C223 Fe2A C226 110.5(8)
C227 Fe2A C226 40.0(5)
C224 Fe2A C226 128.4(8)
C228 Fe2A C226 67.7(8)
C230 Fe2A C226 39.9(5)
C229 Fe2A C226 67.0(7)
C223 Fe2A C225 67.4(7)
C227 Fe2A C225 153.6(8)
C224 Fe2A C225 40.3(5)
C228 Fe2A C225 119.1(8)
C230 Fe2A C225 127.2(7)
C229 Fe2A C225 108.4(7)
C226 Fe2A C225 164.6(8)
C223 Fe2A C222 40.7(5)
C227 Fe2A C222 108.1(7)
C224 Fe2A C222 66.9(6)
C228 Fe2A C222 124.4(8)
C230 Fe2A C222 156.7(7)
C229 Fe2A C222 161.4(7)
C226 Fe2A C222 121.9(7)
C225 Fe2A C222 67.3(6)
C223 Fe2A C221 68.0(6)
C227 Fe2A C221 119.3(7)
C224 Fe2A C221 67.5(6)
C228 Fe2A C221 105.8(8)
C230 Fe2A C221 162.6(7)
C229 Fe2A C221 124.9(7)
C226 Fe2A C221 154.7(8)
C225 Fe2A C221 40.2(4)
C222 Fe2A C221 40.1(4)
C222 C221 C225 107.0(11)
C222 C221 C24B 125.6(15)
C225 C221 C24B 127.4(15)
C222 C221 Fe2A 69.4(6)
C225 C221 Fe2A 69.2(6)
C24B C221 Fe2A 126.0(12)
C223 C222 C221 104.9(12)
C223 C222 Fe2A 62.8(7)
C221 C222 Fe2A 70.5(6)
C224 C223 C222 113.2(15)
C224 C223 Fe2A 76.7(8)
C222 C223 Fe2A 76.5(8)
C223 C224 C225 106.2(13)
C223 C224 Fe2A 64.1(7)
C225 C224 Fe2A 70.5(7)
C224 C225 C221 107.6(12)
C224 C225 Fe2A 69.2(7)
C221 C225 Fe2A 70.6(6)
C227 C226 C230 108.4(15)
C227 C226 Fe2A 69.8(7)
C230 C226 Fe2A 70.1(7)
C226 C227 C228 108.7(14)
C226 C227 Fe2A 70.3(7)
C228 C227 Fe2A 69.9(7)
C227 C228 C229 106.7(15)
C227 C228 Fe2A 69.7(7)
C229 C228 Fe2A 70.1(7)
C230 C229 C228 108.7(14)
C230 C229 Fe2A 69.9(7)
C228 C229 Fe2A 69.5(7)
C226 C230 C229 107.6(14)
C226 C230 Fe2A 70.0(7)
C229 C230 Fe2A 70.0(7)
C035 C031 C032 106.9(4)
C035 C031 C34 126.3(4)
C032 C031 C34 126.7(4)
C035 C031 Fe3 69.8(2)
C032 C031 Fe3 68.8(2)
C34 C031 Fe3 124.7(3)
C033 C032 C031 108.7(4)
C033 C032 Fe3 70.1(2)
C031 C032 Fe3 70.0(2)
C034 C033 C032 107.4(4)
C034 C033 Fe3 69.9(2)
C032 C033 Fe3 68.9(2)
C033 C034 C035 108.9(4)
C033 C034 Fe3 69.8(2)
C035 C034 Fe3 69.8(2)
C034 C035 C031 108.0(4)
C034 C035 Fe3 69.6(2)
C031 C035 Fe3 69.3(2)
C040 C036 C037 108.2(4)
C040 C036 Fe3 70.3(2)
C037 C036 Fe3 69.8(2)
C036 C037 C038 107.8(4)
C036 C037 Fe3 69.6(3)
C038 C037 Fe3 69.7(2)
C039 C038 C037 108.2(4)
C039 C038 Fe3 70.0(3)
C037 C038 Fe3 69.7(3)
C038 C039 C040 107.6(4)
C038 C039 Fe3 69.4(2)
C040 C039 Fe3 69.8(2)
C036 C040 C039 108.2(4)
C036 C040 Fe3 69.3(2)
C039 C040 Fe3 69.7(2)
C042 C041 C045 106.7(5)
C042 C041 C44 126.6(5)
C045 C041 C44 126.7(5)
C042 C041 Fe4 69.7(3)
C045 C041 Fe4 70.2(3)
C44 C041 Fe4 124.3(3)
C041 C042 C043 107.3(6)
C041 C042 Fe4 69.3(3)
C043 C042 Fe4 69.4(3)
C044 C043 C042 109.5(5)
C044 C043 Fe4 70.6(4)
C042 C043 Fe4 69.1(3)
C043 C044 C045 107.4(5)
C043 C044 Fe4 70.0(4)
C045 C044 Fe4 69.7(3)
C041 C045 C044 109.0(6)
C041 C045 Fe4 68.9(3)
C044 C045 Fe4 69.5(3)
C050 C046 C047 108.4(6)
C050 C046 Fe4 70.4(4)
C047 C046 Fe4 69.4(4)
C046 C047 C048 106.9(6)
C046 C047 Fe4 69.8(4)
C048 C047 Fe4 69.3(4)
C049 C048 C047 108.3(6)
C049 C048 Fe4 70.4(4)
C047 C048 Fe4 69.4(3)
C050 C049 C048 106.9(6)
C050 C049 Fe4 69.7(3)
C048 C049 Fe4 68.8(3)
C046 C050 C049 109.3(6)
C046 C050 Fe4 69.6(3)
C049 C050 Fe4 69.9(3)
C052 C051 C055 107.6(4)
C052 C051 C54 127.0(4)
C055 C051 C54 125.4(4)
C052 C051 Fe5 69.9(3)
C055 C051 Fe5 68.7(3)
C54 C051 Fe5 125.7(4)
C051 C052 C053 107.6(5)
C051 C052 Fe5 69.3(3)
C053 C052 Fe5 69.9(3)
C054 C053 C052 108.3(5)
C054 C053 Fe5 69.1(3)
C052 C053 Fe5 69.2(3)
C055 C054 C053 107.6(4)
C055 C054 Fe5 68.9(3)
C053 C054 Fe5 70.2(3)
C054 C055 C051 108.9(4)
C054 C055 Fe5 70.4(3)
C051 C055 Fe5 70.1(3)
C057 C056 C060 108.3(5)
C057 C056 Fe5 69.9(4)
C060 C056 Fe5 69.3(3)
C058 C057 C056 107.7(5)
C058 C057 Fe5 69.3(4)
C056 C057 Fe5 69.5(4)
C057 C058 C059 108.5(6)
C057 C058 Fe5 70.4(4)
C059 C058 Fe5 69.6(4)
C058 C059 C060 108.2(5)
C058 C059 Fe5 69.8(3)
C060 C059 Fe5 69.6(3)
C059 C060 C056 107.3(5)
C059 C060 Fe5 69.5(3)
C056 C060 Fe5 70.0(3)
C065 C061 C062 107.2(4)
C065 C061 C64 126.8(4)
C062 C061 C64 125.7(4)
C065 C061 Fe6 69.6(2)
C062 C061 Fe6 69.5(2)
C64 C061 Fe6 121.3(3)
C063 C062 C061 107.9(4)
C063 C062 Fe6 70.0(3)
C061 C062 Fe6 69.1(2)
C064 C063 C062 108.7(4)
C064 C063 Fe6 69.9(3)
C062 C063 Fe6 69.4(2)
C063 C064 C065 108.1(4)
C063 C064 Fe6 69.6(3)
C065 C064 Fe6 69.3(2)
C064 C065 C061 108.2(4)
C064 C065 Fe6 70.1(3)
C061 C065 Fe6 69.1(2)
C067 C066 C070 110.2(5)
C067 C066 Fe6 70.8(3)
C070 C066 Fe6 70.1(3)
C066 C067 C068 108.7(5)
C066 C067 Fe6 70.4(3)
C068 C067 Fe6 69.9(3)
C067 C068 C069 106.3(5)
C067 C068 Fe6 70.1(3)
C069 C068 Fe6 69.0(3)
C070 C069 C068 106.6(5)
C070 C069 Fe6 69.8(3)
C068 C069 Fe6 69.4(3)
C066 C070 C069 108.1(6)
C066 C070 Fe6 70.5(3)
C069 C070 Fe6 70.0(3)
C116 Fe11 C119 68.2(2)
C116 Fe11 C118 68.3(2)
C119 Fe11 C118 41.0(2)
C116 Fe11 C120 40.70(19)
C119 Fe11 C120 40.42(19)
C118 Fe11 C120 68.6(2)
C116 Fe11 C112 107.4(2)
C119 Fe11 C112 166.87(19)
C118 Fe11 C112 150.33(19)
C120 Fe11 C112 128.34(19)
C116 Fe11 C117 40.8(2)
C119 Fe11 C117 68.3(2)
C118 Fe11 C117 40.31(19)
C120 Fe11 C117 68.5(2)
C112 Fe11 C117 117.1(2)
C116 Fe11 C111 113.95(19)
C119 Fe11 C111 128.12(18)
C118 Fe11 C111 168.42(19)
C120 Fe11 C111 105.29(18)
C112 Fe11 C111 41.09(18)
C117 Fe11 C111 148.07(19)
C116 Fe11 C113 131.0(2)
C119 Fe11 C113 151.2(2)
C118 Fe11 C113 118.9(2)
C120 Fe11 C113 168.15(19)
C112 Fe11 C113 40.69(18)
C117 Fe11 C113 110.6(2)
C111 Fe11 C113 68.88(18)
C116 Fe11 C115 147.01(19)
C119 Fe11 C115 108.02(19)
C118 Fe11 C115 131.42(19)
C120 Fe11 C115 114.71(19)
C112 Fe11 C115 68.52(19)
C117 Fe11 C115 170.64(19)
C111 Fe11 C115 40.98(17)
C113 Fe11 C115 68.18(19)
C116 Fe11 C114 170.4(2)
C119 Fe11 C114 117.9(2)
C118 Fe11 C114 110.9(2)
C120 Fe11 C114 148.6(2)
C112 Fe11 C114 68.3(2)
C117 Fe11 C114 132.6(2)
C111 Fe11 C114 68.84(18)
C113 Fe11 C114 40.3(2)
C115 Fe11 C114 40.60(18)
C129 Fe12 C130 43.8(3)
C129 Fe12 C122 128.2(3)
C130 Fe12 C122 171.8(3)
C129 Fe12 C128 40.1(3)
C130 Fe12 C128 68.3(3)
C122 Fe12 C128 106.6(3)
C129 Fe12 C123 166.9(3)
C130 Fe12 C123 147.4(3)
C122 Fe12 C123 40.8(2)
C128 Fe12 C123 129.0(3)
C129 Fe12 C124 151.1(3)
C130 Fe12 C124 117.8(3)
C122 Fe12 C124 68.4(2)
C128 Fe12 C124 168.4(3)
C123 Fe12 C124 40.5(3)
C129 Fe12 C121 107.3(2)
C130 Fe12 C121 133.7(3)
C122 Fe12 C121 41.7(2)
C128 Fe12 C121 115.7(2)
C123 Fe12 C121 69.08(19)
C124 Fe12 C121 68.13(18)
C129 Fe12 C125 117.2(2)
C130 Fe12 C125 111.8(3)
C122 Fe12 C125 68.9(2)
C128 Fe12 C125 148.8(2)
C123 Fe12 C125 68.7(2)
C124 Fe12 C125 40.6(2)
C121 Fe12 C125 40.27(19)
C129 Fe12 C126 69.4(3)
C130 Fe12 C126 40.4(3)
C122 Fe12 C126 144.4(2)
C128 Fe12 C126 65.3(3)
C123 Fe12 C126 115.4(2)
C124 Fe12 C126 112.2(2)
C121 Fe12 C126 173.9(2)
C125 Fe12 C126 136.1(3)
C129 Fe12 C127 67.9(3)
C130 Fe12 C127 67.1(3)
C122 Fe12 C127 113.4(3)
C128 Fe12 C127 39.0(2)
C123 Fe12 C127 107.7(3)
C124 Fe12 C127 132.1(2)
C121 Fe12 C127 146.2(3)
C125 Fe12 C127 172.0(2)
C126 Fe12 C127 38.1(3)
C132 Fe13 C139 160.0(2)
C132 Fe13 C131 40.91(18)
C139 Fe13 C131 123.49(19)
C132 Fe13 C140 157.8(2)
C139 Fe13 C140 40.7(2)
C131 Fe13 C140 160.1(2)
C132 Fe13 C138 123.3(2)
C139 Fe13 C138 40.7(2)
C131 Fe13 C138 107.23(19)
C140 Fe13 C138 68.4(2)
C132 Fe13 C133 40.93(18)
C139 Fe13 C133 157.7(2)
C131 Fe13 C133 68.63(18)
C140 Fe13 C133 122.1(2)
C138 Fe13 C133 160.2(2)
C132 Fe13 C136 122.3(2)
C139 Fe13 C136 67.9(2)
C131 Fe13 C136 157.9(2)
C140 Fe13 C136 40.3(2)
C138 Fe13 C136 68.0(2)
C133 Fe13 C136 108.2(2)
C132 Fe13 C137 107.5(2)
C139 Fe13 C137 68.2(2)
C131 Fe13 C137 122.2(2)
C140 Fe13 C137 68.1(2)
C138 Fe13 C137 40.6(2)
C133 Fe13 C137 123.9(2)
C136 Fe13 C137 40.2(2)
C132 Fe13 C135 68.50(19)
C139 Fe13 C135 107.9(2)
C131 Fe13 C135 40.90(17)
C140 Fe13 C135 123.7(2)
C138 Fe13 C135 122.5(2)
C133 Fe13 C135 67.9(2)
C136 Fe13 C135 159.9(2)
C137 Fe13 C135 158.4(2)
C132 Fe13 C134 68.5(2)
C139 Fe13 C134 122.4(2)
C131 Fe13 C134 68.59(18)
C140 Fe13 C134 107.7(2)
C138 Fe13 C134 158.1(2)
C133 Fe13 C134 40.2(2)
C136 Fe13 C134 124.0(2)
C137 Fe13 C134 159.8(2)
C135 Fe13 C134 40.36(18)
C142 Fe14 C146 121.57(19)
C142 Fe14 C141 41.37(17)
C146 Fe14 C141 158.17(19)
C142 Fe14 C150 106.72(19)
C146 Fe14 C150 40.68(19)
C141 Fe14 C150 122.23(18)
C142 Fe14 C147 158.38(19)
C146 Fe14 C147 40.8(2)
C141 Fe14 C147 159.26(19)
C150 Fe14 C147 68.1(2)
C142 Fe14 C145 68.90(18)
C146 Fe14 C145 159.21(18)
C141 Fe14 C145 40.97(16)
C150 Fe14 C145 158.98(18)
C147 Fe14 C145 123.47(19)
C142 Fe14 C143 41.21(17)
C146 Fe14 C143 106.7(2)
C141 Fe14 C143 69.28(17)
C150 Fe14 C143 122.7(2)
C147 Fe14 C143 122.54(19)
C145 Fe14 C143 68.35(18)
C142 Fe14 C144 68.93(19)
C146 Fe14 C144 122.62(19)
C141 Fe14 C144 69.07(17)
C150 Fe14 C144 158.80(19)
C147 Fe14 C144 107.86(19)
C145 Fe14 C144 40.64(16)
C143 Fe14 C144 40.48(19)
C142 Fe14 C148 158.78(18)
C146 Fe14 C148 68.7(2)
C141 Fe14 C148 122.70(18)
C150 Fe14 C148 67.9(2)
C147 Fe14 C148 40.71(19)
C145 Fe14 C148 108.31(19)
C143 Fe14 C148 159.05(19)
C144 Fe14 C148 123.5(2)
C142 Fe14 C149 122.05(18)
C146 Fe14 C149 68.5(2)
C141 Fe14 C149 106.98(18)
C150 Fe14 C149 40.1(2)
C147 Fe14 C149 68.41(19)
C145 Fe14 C149 123.55(19)
C143 Fe14 C149 158.5(2)
C144 Fe14 C149 159.8(2)
C148 Fe14 C149 40.70(19)
C152 Fe15 C157 120.1(2)
C152 Fe15 C156 106.4(2)
C157 Fe15 C156 40.1(2)
C152 Fe15 C158 155.99(19)
C157 Fe15 C158 40.4(2)
C156 Fe15 C158 67.7(2)
C152 Fe15 C155 68.82(18)
C157 Fe15 C155 123.0(2)
C156 Fe15 C155 158.7(2)
C158 Fe15 C155 107.8(2)
C152 Fe15 C159 160.68(18)
C157 Fe15 C159 68.1(2)
C156 Fe15 C159 67.8(2)
C158 Fe15 C159 40.79(19)
C155 Fe15 C159 123.35(19)
C152 Fe15 C154 68.40(18)
C157 Fe15 C154 160.6(2)
C156 Fe15 C154 158.7(2)
C158 Fe15 C154 125.4(2)
C155 Fe15 C154 40.67(16)
C159 Fe15 C154 109.9(2)
C152 Fe15 C153 40.97(17)
C157 Fe15 C153 156.8(2)
C156 Fe15 C153 122.4(2)
C158 Fe15 C153 161.8(2)
C155 Fe15 C153 68.38(18)
C159 Fe15 C153 125.30(19)
C154 Fe15 C153 40.21(18)
C152 Fe15 C151 41.18(17)
C157 Fe15 C151 105.34(19)
C156 Fe15 C151 121.74(19)
C158 Fe15 C151 120.54(18)
C155 Fe15 C151 41.06(16)
C159 Fe15 C151 157.72(19)
C154 Fe15 C151 68.82(17)
C153 Fe15 C151 69.06(17)
C152 Fe15 C160 123.7(2)
C157 Fe15 C160 68.3(2)
C156 Fe15 C160 41.0(2)
C158 Fe15 C160 68.1(2)
C155 Fe15 C160 158.70(19)
C159 Fe15 C160 39.9(2)
C154 Fe15 C160 123.47(19)
C153 Fe15 C160 108.6(2)
C151 Fe15 C160 159.45(19)
C162 Fe16 C169 123.7(2)
C162 Fe16 C170 160.37(19)
C169 Fe16 C170 40.3(2)
C162 Fe16 C165 68.50(18)
C169 Fe16 C165 159.32(19)
C170 Fe16 C165 123.19(19)
C162 Fe16 C161 41.16(17)
C169 Fe16 C161 158.98(19)
C170 Fe16 C161 157.83(19)
C165 Fe16 C161 40.99(16)
C162 Fe16 C167 121.68(19)
C169 Fe16 C167 67.99(19)
C170 Fe16 C167 67.75(19)
C165 Fe16 C167 122.41(19)
C161 Fe16 C167 105.72(18)
C162 Fe16 C163 40.98(17)
C169 Fe16 C163 109.25(19)
C170 Fe16 C163 124.70(18)
C165 Fe16 C163 67.79(18)
C161 Fe16 C163 68.94(17)
C167 Fe16 C163 158.8(2)
C162 Fe16 C166 157.02(19)
C169 Fe16 C166 68.4(2)
C170 Fe16 C166 40.74(19)
C165 Fe16 C166 107.08(19)
C161 Fe16 C166 120.67(19)
C167 Fe16 C166 40.2(2)
C163 Fe16 C166 160.15(19)
C162 Fe16 C168 107.5(2)
C169 Fe16 C168 40.2(2)
C170 Fe16 C168 67.5(2)
C165 Fe16 C168 158.61(19)
C161 Fe16 C168 122.16(19)
C167 Fe16 C168 40.4(2)
C163 Fe16 C168 123.9(2)
C166 Fe16 C168 67.9(2)
C162 Fe16 C164 68.20(18)
C169 Fe16 C164 124.27(19)
C170 Fe16 C164 109.41(18)
C165 Fe16 C164 40.32(17)
C161 Fe16 C164 68.66(17)
C167 Fe16 C164 159.0(2)
C163 Fe16 C164 39.90(18)
C166 Fe16 C164 123.93(19)
C168 Fe16 C164 159.6(2)
C2A C1A C6A 120.2(3)
C2A C1A C11A 118.9(3)
C6A C1A C11A 120.9(3)
C1A C2A C3A 120.5(3)
C1A C2A C21A 119.4(3)
C3A C2A C21A 120.1(3)
C2A C3A C4A 119.4(3)
C2A C3A C31A 121.1(3)
C4A C3A C31A 119.5(3)
C5A C4A C3A 119.7(3)
C5A C4A C41A 120.3(3)
C3A C4A C41A 120.0(3)
C4A C5A C6A 120.7(3)
C4A C5A C51A 118.4(3)
C6A C5A C51A 120.9(3)
C5A C6A C1A 119.4(3)
C5A C6A C61A 120.7(3)
C1A C6A C61A 119.8(3)
C12A C11A C16A 118.2(4)
C12A C11A C1A 121.2(4)
C16A C11A C1A 120.6(3)
C11A C12A C13A 120.8(4)
C12A C13A C14A 121.2(4)
C15A C14A C13A 117.9(4)
C15A C14A C111 120.1(4)
C13A C14A C111 122.0(4)
C16A C15A C14A 120.9(4)
C15A C16A C11A 121.0(4)
C26A C21A C22A 118.7(4)
C26A C21A C2A 120.3(4)
C22A C21A C2A 121.0(4)
C23A C22A C21A 120.1(4)
C24A C23A C22A 121.0(4)
C23A C24A C25A 118.6(4)
C23A C24A C121 121.4(4)
C25A C24A C121 119.9(4)
C26A C25A C24A 120.4(4)
C25A C26A C21A 121.1(4)
C32A C31A C36A 118.4(4)
C32A C31A C3A 121.9(3)
C36A C31A C3A 119.7(3)
C33A C32A C31A 120.7(4)
C32A C33A C34A 121.3(4)
C33A C34A C35A 117.9(4)
C33A C34A C131 120.8(4)
C35A C34A C131 121.3(4)
C36A C35A C34A 120.9(4)
C35A C36A C31A 120.7(4)
C42A C41A C46A 118.1(3)
C42A C41A C4A 120.3(3)
C46A C41A C4A 121.6(3)
C43A C42A C41A 120.8(4)
C44A C43A C42A 121.4(4)
C43A C44A C45A 117.6(4)
C43A C44A C141 121.1(4)
C45A C44A C141 121.3(4)
C46A C45A C44A 121.2(4)
C45A C46A C41A 120.9(4)
C52A C51A C56A 117.3(3)
C52A C51A C5A 122.1(3)
C56A C51A C5A 120.7(3)
C53A C52A C51A 120.8(4)
C52A C53A C54A 122.0(4)
C55A C54A C53A 117.1(4)
C55A C54A C151 121.0(4)
C53A C54A C151 122.0(4)
C56A C55A C54A 121.1(4)
C55A C56A C51A 121.7(4)
C66A C61A C62A 117.8(4)
C66A C61A C6A 122.0(3)
C62A C61A C6A 120.2(3)
C63A C62A C61A 120.7(4)
C62A C63A C64A 121.6(4)
C63A C64A C65A 117.3(4)
C63A C64A C161 120.4(4)
C65A C64A C161 122.3(4)
C66A C65A C64A 121.2(4)
C65A C66A C61A 121.3(4)
C112 C111 C115 106.8(4)
C112 C111 C14A 126.4(4)
C115 C111 C14A 126.6(4)
C112 C111 Fe11 69.1(3)
C115 C111 Fe11 69.8(3)
C14A C111 Fe11 122.6(3)
C113 C112 C111 108.5(4)
C113 C112 Fe11 70.1(3)
C111 C112 Fe11 69.8(3)
C114 C113 C112 108.4(4)
C114 C113 Fe11 70.3(3)
C112 C113 Fe11 69.2(3)
C113 C114 C115 107.9(4)
C113 C114 Fe11 69.3(3)
C115 C114 Fe11 69.4(3)
C114 C115 C111 108.4(4)
C114 C115 Fe11 70.0(3)
C111 C115 Fe11 69.2(3)
C120 C116 C117 108.4(4)
C120 C116 Fe11 70.0(3)
C117 C116 Fe11 70.2(3)
C118 C117 C116 107.7(4)
C118 C117 Fe11 69.4(3)
C116 C117 Fe11 69.0(3)
C117 C118 C119 107.9(4)
C117 C118 Fe11 70.3(3)
C119 C118 Fe11 69.4(3)
C120 C119 C118 108.3(4)
C120 C119 Fe11 70.1(3)
C118 C119 Fe11 69.5(3)
C119 C120 C116 107.6(4)
C119 C120 Fe11 69.5(3)
C116 C120 Fe11 69.3(3)
C125 C121 C122 107.6(4)
C125 C121 C24A 126.8(5)
C122 C121 C24A 125.7(4)
C125 C121 Fe12 70.0(3)
C122 C121 Fe12 68.5(2)
C24A C121 Fe12 127.3(3)
C123 C122 C121 107.6(5)
C123 C122 Fe12 69.9(3)
C121 C122 Fe12 69.8(3)
C124 C123 C122 107.7(5)
C124 C123 Fe12 69.8(3)
C122 C123 Fe12 69.3(3)
C123 C124 C125 109.1(5)
C123 C124 Fe12 69.7(3)
C125 C124 Fe12 70.1(3)
C121 C125 C124 108.0(5)
C121 C125 Fe12 69.8(3)
C124 C125 Fe12 69.2(3)
C127 C126 C130 110.1(6)
C127 C126 Fe12 71.0(4)
C130 C126 Fe12 68.7(3)
C126 C127 C128 109.4(6)
C126 C127 Fe12 70.9(4)
C128 C127 Fe12 69.7(3)
C127 C128 C129 111.2(6)
C127 C128 Fe12 71.4(4)
C129 C128 Fe12 68.9(3)
C128 C129 C130 104.1(6)
C128 C129 Fe12 71.0(3)
C130 C129 Fe12 68.7(3)
C126 C130 C129 105.0(5)
C126 C130 Fe12 70.9(3)
C129 C130 Fe12 67.5(3)
C132 C131 C135 107.3(4)
C132 C131 C34A 126.3(4)
C135 C131 C34A 126.4(4)
C132 C131 Fe13 69.2(2)
C135 C131 Fe13 70.0(2)
C34A C131 Fe13 126.7(3)
C131 C132 C133 108.0(4)
C131 C132 Fe13 69.9(2)
C133 C132 Fe13 70.1(3)
C134 C133 C132 108.4(4)
C134 C133 Fe13 70.5(3)
C132 C133 Fe13 68.9(3)
C133 C134 C135 107.9(4)
C133 C134 Fe13 69.3(3)
C135 C134 Fe13 69.5(3)
C134 C135 C131 108.4(4)
C134 C135 Fe13 70.2(3)
C131 C135 Fe13 69.1(2)
C140 C136 C137 108.9(5)
C140 C136 Fe13 69.7(3)
C137 C136 Fe13 70.1(3)
C136 C137 C138 107.8(5)
C136 C137 Fe13 69.8(3)
C138 C137 Fe13 69.4(3)
C139 C138 C137 107.5(5)
C139 C138 Fe13 69.3(3)
C137 C138 Fe13 69.9(3)
C140 C139 C138 108.4(5)
C140 C139 Fe13 70.0(3)
C138 C139 Fe13 70.0(3)
C136 C140 C139 107.5(5)
C136 C140 Fe13 70.0(3)
C139 C140 Fe13 69.3(3)
C145 C141 C142 107.1(3)
C145 C141 C44A 126.1(4)
C142 C141 C44A 126.8(4)
C145 C141 Fe14 69.7(2)
C142 C141 Fe14 69.1(2)
C44A C141 Fe14 124.8(3)
C143 C142 C141 107.8(4)
C143 C142 Fe14 69.9(3)
C141 C142 Fe14 69.6(2)
C144 C143 C142 108.2(4)
C144 C143 Fe14 70.0(3)
C142 C143 Fe14 68.9(2)
C143 C144 C145 108.0(4)
C143 C144 Fe14 69.6(3)
C145 C144 Fe14 69.4(2)
C144 C145 C141 108.9(4)
C144 C145 Fe14 69.9(2)
C141 C145 Fe14 69.4(2)
C150 C146 C147 107.1(4)
C150 C146 Fe14 69.7(3)
C147 C146 Fe14 69.7(3)
C148 C147 C146 108.2(4)
C148 C147 Fe14 70.0(3)
C146 C147 Fe14 69.5(3)
C147 C148 C149 107.9(4)
C147 C148 Fe14 69.3(3)
C149 C148 Fe14 70.0(3)
C150 C149 C148 107.4(4)
C150 C149 Fe14 69.2(3)
C148 C149 Fe14 69.3(3)
C149 C150 C146 109.5(4)
C149 C150 Fe14 70.7(3)
C146 C150 Fe14 69.6(3)
C155 C151 C152 106.4(4)
C155 C151 C54A 126.4(4)
C152 C151 C54A 127.0(4)
C155 C151 Fe15 69.0(2)
C152 C151 Fe15 68.5(2)
C54A C151 Fe15 125.1(3)
C153 C152 C151 108.7(4)
C153 C152 Fe15 70.3(3)
C151 C152 Fe15 70.3(2)
C154 C153 C152 107.8(4)
C154 C153 Fe15 69.8(3)
C152 C153 Fe15 68.7(2)
C153 C154 C155 108.7(4)
C153 C154 Fe15 70.0(3)
C155 C154 Fe15 69.5(2)
C154 C155 C151 108.4(4)
C154 C155 Fe15 69.8(2)
C151 C155 Fe15 69.9(2)
C157 C156 C160 108.5(5)
C157 C156 Fe15 69.8(3)
C160 C156 Fe15 70.3(3)
C156 C157 C158 108.3(4)
C156 C157 Fe15 70.0(3)
C158 C157 Fe15 70.0(3)
C157 C158 C159 107.6(5)
C157 C158 Fe15 69.6(3)
C159 C158 Fe15 69.7(3)
C160 C159 C158 108.7(5)
C160 C159 Fe15 70.7(3)
C158 C159 Fe15 69.5(3)
C159 C160 C156 106.8(5)
C159 C160 Fe15 69.4(3)
C156 C160 Fe15 68.7(3)
C165 C161 C162 106.6(4)
C165 C161 C64A 126.3(4)
C162 C161 C64A 126.8(4)
C165 C161 Fe16 69.4(2)
C162 C161 Fe16 69.3(2)
C64A C161 Fe16 121.1(3)
C163 C162 C161 107.8(4)
C163 C162 Fe16 69.8(2)
C161 C162 Fe16 69.5(2)
C164 C163 C162 108.5(4)
C164 C163 Fe16 70.6(2)
C162 C163 Fe16 69.2(2)
C163 C164 C165 108.1(4)
C163 C164 Fe16 69.5(2)
C165 C164 Fe16 69.0(2)
C164 C165 C161 109.0(4)
C164 C165 Fe16 70.7(2)
C161 C165 Fe16 69.6(2)
C167 C166 C170 107.0(5)
C167 C166 Fe16 69.7(3)
C170 C166 Fe16 69.2(3)
C166 C167 C168 108.4(4)
C166 C167 Fe16 70.1(3)
C168 C167 Fe16 70.0(3)
C169 C168 C167 108.0(5)
C169 C168 Fe16 69.3(3)
C167 C168 Fe16 69.6(3)
C168 C169 C170 107.9(4)
C168 C169 Fe16 70.5(3)
C170 C169 Fe16 69.9(3)
C169 C170 C166 108.6(4)
C169 C170 Fe16 69.8(3)
C166 C170 Fe16 70.1(3)
C1S O1S C4S 107.5(5)
O1S C1S C2S 109.4(5)
C3S C2S C1S 101.9(5)
C4S C3S C2S 103.7(5)
O1S C4S C3S 104.8(5)
C5S O2S C8S 105.3(5)
O2S C5S C6S 106.1(5)
C7S C6S C5S 103.0(5)
C8S C7S C6S 105.6(6)
O2S C8S C7S 103.7(6)
C12S O3S C9S 104.8(4)
O3S C9S C10S 104.7(5)
C11S C10S C9S 104.3(6)
C10S C11S C12S 105.0(5)
O3S C12S C11S 106.0(5)
C16S O4S C13S 112.1(10)
O4S C13S C14S 108.9(13)
C15S C14S C13S 94.7(14)
C14S C15S C16S 121.1(12)
O4S C16S C15S 90.1(9)
C20S O5S C17S 110.5(7)
O5S C17S C18S 112.0(7)
C19S C18S C17S 97.3(10)
C18S C19S C20S 109.2(9)
O5S C20S C19S 103.5(7)
C21S O6S C24S 105.5(8)
O6S C21S C22S 111.3(10)
C21S C22S C23S 107.5(9)
C24S C23S C22S 99.1(8)
O6S C24S C23S 109.9(8)
C21Q O6Q C24Q 104.1(16)
O6Q C21Q C22Q 114.2(18)
C21Q C22Q C23Q 105.9(16)
C24Q C23Q C22Q 102.4(15)
O6Q C24Q C23Q 109.3(15)
C30S C25S C26S 135.5(11)
C25S C26S C27S 113.4(9)
C28S C27S C26S 112.4(9)
C29S C28S C27S 128.1(11)
C28S C29S C30S 122.9(10)
C25S C30S C29S 107.3(10)

loop_
_geom_bond_atom_site_label_1
_geom_bond_atom_site_label_2
_geom_bond_distance
Fe3 C032 2.034(4)
Fe3 C036 2.043(4)
Fe3 C038 2.046(4)
Fe3 C037 2.046(4)
Fe3 C031 2.050(4)
Fe3 C033 2.051(4)
Fe3 C034 2.052(4)
Fe3 C039 2.055(4)
Fe3 C035 2.055(4)
Fe3 C040 2.056(4)
Fe4 C048 2.023(6)
Fe4 C047 2.024(6)
Fe4 C041 2.027(5)
Fe4 C046 2.030(6)
Fe4 C042 2.032(5)
Fe4 C043 2.036(6)
Fe4 C050 2.040(6)
Fe4 C049 2.043(6)
Fe4 C044 2.042(6)
Fe4 C045 2.045(5)
Fe5 C055 2.026(5)
Fe5 C058 2.030(6)
Fe5 C059 2.027(6)
Fe5 C060 2.029(6)
Fe5 C056 2.039(6)
Fe5 C051 2.045(5)
Fe5 C057 2.044(7)
Fe5 C054 2.046(5)
Fe5 C052 2.053(6)
Fe5 C053 2.061(6)
Fe6 C070 2.034(5)
Fe6 C069 2.036(5)
Fe6 C061 2.034(4)
Fe6 C066 2.039(5)
Fe6 C062 2.039(4)
Fe6 C065 2.040(4)
Fe6 C068 2.041(5)
Fe6 C067 2.044(5)
Fe6 C063 2.048(4)
Fe6 C064 2.052(4)
C1 C6 1.398(6)
C1 C2 1.412(5)
C1 C11 1.500(5)
C2 C3 1.417(5)
C2 C21 1.488(5)
C3 C4 1.407(6)
C3 C31 1.496(5)
C4 C5 1.401(6)
C4 C41 1.502(5)
C5 C6 1.417(6)
C5 C51 1.492(6)
C6 C61 1.493(5)
C11 C12 1.392(6)
C11 C16 1.392(6)
C12 C13 1.398(5)
C13 C14 1.397(6)
C15 C16 1.391(6)
C15 C14 1.397(6)
C21 C26 1.394(6)
C21 C22 1.400(6)
C22 C23 1.384(6)
C23 C24B 1.335(19)
C23 C24 1.421(7)
C25 C24 1.364(7)
C25 C26 1.387(6)
C25 C24B 1.634(19)
C31 C32 1.387(6)
C31 C36 1.394(5)
C32 C33 1.390(6)
C33 C34 1.393(6)
C34 C35 1.400(6)
C34 C031 1.470(6)
C35 C36 1.387(6)
C41 C42 1.385(6)
C41 C46 1.397(6)
C42 C43 1.405(6)
C43 C44 1.387(6)
C44 C45 1.392(7)
C44 C041 1.481(6)
C45 C46 1.388(6)
C51 C52 1.389(6)
C51 C56 1.403(6)
C52 C53 1.396(6)
C53 C54 1.399(7)
C54 C55 1.411(6)
C54 C051 1.480(6)
C55 C56 1.379(6)
C61 C62 1.390(6)
C61 C66 1.398(6)
C62 C63 1.390(6)
C63 C64 1.397(6)
C64 C65 1.395(6)
C64 C061 1.467(6)
C65 C66 1.383(6)
C14 C011 1.491(5)
Fe1 C013 2.018(4)
Fe1 C018 2.037(4)
Fe1 C017 2.038(4)
Fe1 C016 2.039(4)
Fe1 C015 2.041(4)
Fe1 C012 2.043(4)
Fe1 C011 2.047(4)
Fe1 C020 2.047(5)
Fe1 C014 2.047(4)
Fe1 C019 2.048(4)
C011 C015 1.430(6)
C011 C012 1.434(6)
C012 C013 1.418(6)
C013 C014 1.392(6)
C014 C015 1.430(5)
C016 C020 1.391(7)
C016 C017 1.416(7)
C017 C018 1.414(6)
C018 C019 1.427(6)
C019 C020 1.424(6)
C24 C021 1.461(7)
Fe2 C023 1.697(11)
Fe2 C024 2.046(7)
Fe2 C022 2.069(6)
Fe2 C027 2.073(5)
Fe2 C030 2.075(6)
Fe2 C028 2.081(6)
Fe2 C025 2.088(6)
Fe2 C026 2.087(6)
Fe2 C021 2.092(6)
Fe2 C029 2.105(6)
C021 C025 1.433(7)
C021 C022 1.435(7)
C022 C023 1.376(7)
C023 C024 1.264(9)
C024 C025 1.417(8)
C026 C027 1.389(9)
C026 C030 1.427(9)
C027 C028 1.423(9)
C028 C029 1.403(9)
C029 C030 1.397(9)
C24B C221 1.476(14)
Fe2A C223 1.895(13)
Fe2A C227 2.050(12)
Fe2A C224 2.050(12)
Fe2A C228 2.052(13)
Fe2A C230 2.057(12)
Fe2A C229 2.059(12)
Fe2A C226 2.056(13)
Fe2A C225 2.067(12)
Fe2A C222 2.071(11)
Fe2A C221 2.085(11)
C221 C222 1.425(15)
C221 C225 1.427(15)
C222 C223 1.388(16)
C223 C224 1.334(16)
C224 C225 1.419(16)
C226 C227 1.403(17)
C226 C230 1.404(17)
C227 C228 1.415(17)
C228 C229 1.419(17)
C229 C230 1.410(16)
C031 C035 1.434(6)
C031 C032 1.437(5)
C032 C033 1.430(6)
C033 C034 1.416(6)
C034 C035 1.425(6)
C036 C040 1.416(6)
C036 C037 1.422(6)
C037 C038 1.422(7)
C038 C039 1.423(6)
C039 C040 1.425(6)
C041 C042 1.423(7)
C041 C045 1.424(7)
C042 C043 1.439(8)
C043 C044 1.375(10)
C044 C045 1.427(7)
C046 C050 1.394(10)
C046 C047 1.414(9)
C047 C048 1.428(9)
C048 C049 1.418(9)
C049 C050 1.409(9)
C051 C052 1.430(7)
C051 C055 1.432(7)
C052 C053 1.438(7)
C053 C054 1.428(8)
C054 C055 1.419(7)
C056 C057 1.417(9)
C056 C060 1.416(8)
C057 C058 1.403(8)
C058 C059 1.409(8)
C059 C060 1.417(9)
C061 C065 1.437(6)
C061 C062 1.438(6)
C062 C063 1.419(6)
C063 C064 1.417(7)
C064 C065 1.420(6)
C066 C067 1.357(8)
C066 C070 1.371(9)
C067 C068 1.396(8)
C068 C069 1.446(9)
C069 C070 1.397(9)
Fe11 C116 2.036(5)
Fe11 C119 2.038(5)
Fe11 C118 2.040(5)
Fe11 C120 2.046(5)
Fe11 C112 2.047(5)
Fe11 C117 2.052(5)
Fe11 C111 2.057(5)
Fe11 C113 2.059(5)
Fe11 C115 2.065(5)
Fe11 C114 2.072(5)
Fe12 C129 2.010(6)
Fe12 C130 2.027(6)
Fe12 C122 2.028(5)
Fe12 C128 2.037(6)
Fe12 C123 2.035(5)
Fe12 C124 2.037(5)
Fe12 C121 2.046(4)
Fe12 C125 2.049(5)
Fe12 C126 2.056(6)
Fe12 C127 2.058(6)
Fe13 C132 2.030(4)
Fe13 C139 2.034(5)
Fe13 C131 2.040(4)
Fe13 C140 2.042(5)
Fe13 C138 2.042(5)
Fe13 C133 2.046(5)
Fe13 C136 2.045(5)
Fe13 C137 2.049(5)
Fe13 C135 2.052(5)
Fe13 C134 2.061(5)
Fe14 C142 2.033(4)
Fe14 C146 2.040(5)
Fe14 C141 2.040(4)
Fe14 C150 2.040(5)
Fe14 C147 2.042(5)
Fe14 C145 2.044(4)
Fe14 C143 2.045(5)
Fe14 C144 2.050(4)
Fe14 C148 2.050(5)
Fe14 C149 2.060(5)
Fe15 C152 2.030(4)
Fe15 C157 2.037(5)
Fe15 C156 2.040(5)
Fe15 C158 2.042(5)
Fe15 C155 2.044(4)
Fe15 C159 2.046(5)
Fe15 C154 2.048(4)
Fe15 C153 2.051(4)
Fe15 C151 2.055(4)
Fe15 C160 2.061(5)
Fe16 C162 2.042(4)
Fe16 C169 2.040(5)
Fe16 C170 2.042(5)
Fe16 C165 2.042(4)
Fe16 C161 2.045(4)
Fe16 C167 2.049(4)
Fe16 C163 2.051(4)
Fe16 C166 2.054(5)
Fe16 C168 2.055(5)
Fe16 C164 2.064(4)
C1A C2A 1.403(5)
C1A C6A 1.417(5)
C1A C11A 1.505(5)
C2A C3A 1.414(5)
C2A C21A 1.491(5)
C3A C4A 1.427(5)
C3A C31A 1.494(5)
C4A C5A 1.405(5)
C4A C41A 1.497(5)
C5A C6A 1.414(5)
C5A C51A 1.496(5)
C6A C61A 1.494(5)
C11A C12A 1.387(6)
C11A C16A 1.400(6)
C12A C13A 1.395(5)
C13A C14A 1.397(6)
C14A C15A 1.395(6)
C14A C111 1.480(6)
C15A C16A 1.389(6)
C21A C26A 1.391(6)
C21A C22A 1.396(6)
C22A C23A 1.396(6)
C23A C24A 1.391(6)
C24A C25A 1.396(6)
C24A C121 1.485(6)
C25A C26A 1.385(6)
C31A C32A 1.391(6)
C31A C36A 1.398(5)
C32A C33A 1.391(6)
C33A C34A 1.392(6)
C34A C35A 1.400(6)
C34A C131 1.476(5)
C35A C36A 1.392(5)
C41A C42A 1.400(6)
C41A C46A 1.399(6)
C42A C43A 1.397(5)
C43A C44A 1.387(6)
C44A C45A 1.414(6)
C44A C141 1.479(5)
C45A C46A 1.386(5)
C51A C52A 1.398(5)
C51A C56A 1.398(5)
C52A C53A 1.385(6)
C53A C54A 1.398(6)
C54A C55A 1.394(6)
C54A C151 1.477(6)
C55A C56A 1.386(6)
C61A C66A 1.389(5)
C61A C62A 1.402(5)
C62A C63A 1.386(6)
C63A C64A 1.392(6)
C64A C65A 1.402(6)
C64A C161 1.465(6)
C65A C66A 1.383(6)
C111 C112 1.440(6)
C111 C115 1.443(6)
C112 C113 1.428(6)
C113 C114 1.424(7)
C114 C115 1.435(6)
C116 C120 1.420(7)
C116 C117 1.425(7)
C117 C118 1.410(7)
C118 C119 1.429(7)
C119 C120 1.411(7)
C121 C125 1.410(7)
C121 C122 1.450(7)
C122 C123 1.417(7)
C123 C124 1.411(9)
C124 C125 1.418(7)
C126 C127 1.341(9)
C126 C130 1.410(10)
C127 C128 1.365(9)
C128 C129 1.387(9)
C129 C130 1.505(10)
C131 C132 1.422(6)
C131 C135 1.430(6)
C132 C133 1.425(6)
C133 C134 1.412(7)
C134 C135 1.419(6)
C136 C140 1.408(8)
C136 C137 1.407(8)
C137 C138 1.420(8)
C138 C139 1.417(7)
C139 C140 1.416(8)
C141 C145 1.429(6)
C141 C142 1.438(6)
C142 C143 1.435(6)
C143 C144 1.417(7)
C144 C145 1.422(6)
C146 C150 1.418(7)
C146 C147 1.424(7)
C147 C148 1.424(7)
C148 C149 1.429(7)
C149 C150 1.406(7)
C151 C155 1.437(6)
C151 C152 1.437(6)
C152 C153 1.428(6)
C153 C154 1.409(7)
C154 C155 1.422(6)
C156 C157 1.398(8)
C156 C160 1.436(7)
C157 C158 1.408(8)
C158 C159 1.425(7)
C159 C160 1.402(7)
C161 C165 1.431(6)
C161 C162 1.437(6)
C162 C163 1.433(6)
C163 C164 1.404(6)
C164 C165 1.415(6)
C166 C167 1.411(7)
C166 C170 1.426(7)
C167 C168 1.417(7)
C168 C169 1.408(7)
C169 C170 1.406(7)
O1S C1S 1.401(7)
O1S C4S 1.442(8)
C1S C2S 1.490(8)
C2S C3S 1.484(9)
C3S C4S 1.479(9)
O2S C5S 1.380(7)
O2S C8S 1.454(9)
C5S C6S 1.525(9)
C6S C7S 1.508(9)
C7S C8S 1.495(9)
O3S C12S 1.422(6)
O3S C9S 1.436(7)
C9S C10S 1.524(9)
C10S C11S 1.499(9)
C11S C12S 1.505(8)
O4S C16S 1.482(10)
O4S C13S 1.533(13)
C13S C14S 1.552(18)
C14S C15S 1.49(3)
C15S C16S 1.59(2)
O5S C20S 1.367(12)
O5S C17S 1.374(8)
C17S C18S 1.484(12)
C18S C19S 1.462(14)
C19S C20S 1.525(16)
O6S C21S 1.371(12)
O6S C24S 1.393(11)
C21S C22S 1.395(14)
C22S C23S 1.521(15)
C23S C24S 1.485(13)
O6Q C21Q 1.34(2)
O6Q C24Q 1.456(18)
C21Q C22Q 1.36(2)
C22Q C23Q 1.51(2)
C23Q C24Q 1.46(2)
C25S C30S 1.344(13)
C25S C26S 1.400(14)
C26S C27S 1.447(14)
C27S C28S 1.389(12)
C28S C29S 1.334(12)
C29S C30S 1.403(12)
